data_4325331
loop_
_publ_author_name
'Michael S. Hill'
'Gabriele Kociok-K\"ohn'
'Dugald J. MacDougall'

_publ_section_title
;
 N-Heterocyclic Carbenes and Charge Separation in Heterometallic s-Block
 Silylamides
;
_journal_name_full 'Inorganic Chemistry'
_journal_page_first 5234
_journal_page_last 5241
_journal_paper_doi 10.1021/ic2005634
_journal_volume 50
_journal_year 2011
_chemical_formula_moiety '4(C54 H72 Li N4), 4(C18 H54 Ca N3 Si6), C14 H16, 2(C3.25 H5.25)'
_chemical_formula_sum 'C308.5 H530.5 Ca4 Li4 N28 Si24'
_chemical_formula_weight 5494.35
_chemical_name_systematic
;
 ?
;
_space_group_IT_number 2
_symmetry_cell_setting triclinic
_symmetry_space_group_name_Hall '-P 1'
_symmetry_space_group_name_H-M 'P -1'
_atom_sites_solution_hydrogens geom
_atom_sites_solution_primary direct
_atom_sites_solution_secondary difmap
_audit_creation_method SHELXL-97
_cell_angle_alpha 71.0000(10)
_cell_angle_beta 81.6270(10)
_cell_angle_gamma 85.2310(10)
_cell_formula_units_Z 1
_cell_length_a 17.7709(2)
_cell_length_b 22.5526(3)
_cell_length_c 23.9297(3)
_cell_measurement_reflns_used 284910
_cell_measurement_temperature 150(2)
_cell_measurement_theta_max 27.485
_cell_measurement_theta_min 2.910
_cell_volume 8964.8(2)
_computing_cell_refinement 'HKL Scalepack (Otwinski & Minor, 1997)'
_computing_data_collection 'Collect (Nonius BV, 1997-2000)'
_computing_data_reduction
;
 DENZO-SCALEPACK Z. Otwinowski and W. Minor, " 
 Processing of X-ray Diffraction Data Collected in Oscillation Mode ", 
 Methods in Enzymology, Volume 276: Macromolecular Crystallography, 
 part A, p.307-326, 1997,C.W. Carter, Jr. & R. M. Sweet, Eds., Academic Press.
;
_computing_molecular_graphics 'ORTEP3 for Windows - Farrugia, L. J. J. Appl. Crystallogr. 1997, 30, 565'
_computing_publication_material
;
 'WinGX publication routines, Farrugia, 
 L. J., J. Appl. Crystallogr., 1999, 32, 837-838
;
_computing_structure_refinement
;
 SHELXL97 -Program for Crystal Structure Analysis (Release 97-2). 
 Sheldrick, G.M., Instit\"ut f\"ur Anorganische Chemie der Universit\"at, 
 Tammanstrasse 4, D-3400 G\"ottingen, Germany, 1998 
;
_computing_structure_solution
; 
 SIR97- Altomare A., Burla M.C., Camalli M., Cascarano G.L., Giacovazzo C. , 
 Guagliardi A., Moliterni A.G.G., Polidori G.,Spagna R. 
 (1999) J. Appl. Cryst. 32, 115-119
;
_diffrn_ambient_temperature 150(2)
_diffrn_measured_fraction_theta_full 0.969
_diffrn_measured_fraction_theta_max 0.969
_diffrn_measurement_device_type 'Nonius Kappa CCD'
_diffrn_measurement_method '611 1.0 degree images with \f and \w scans'
_diffrn_radiation_monochromator graphite
_diffrn_radiation_source 'fine-focus sealed tube'
_diffrn_radiation_type MoK\a
_diffrn_radiation_wavelength 0.71073
_diffrn_reflns_av_R_equivalents 0.0612
_diffrn_reflns_av_sigmaI/netI 0.0574
_diffrn_reflns_limit_h_max 22
_diffrn_reflns_limit_h_min -22
_diffrn_reflns_limit_k_max 28
_diffrn_reflns_limit_k_min -29
_diffrn_reflns_limit_l_max 30
_diffrn_reflns_limit_l_min -30
_diffrn_reflns_number 134577
_diffrn_reflns_theta_full 27.35
_diffrn_reflns_theta_max 27.35
_diffrn_reflns_theta_min 4.81
_diffrn_standards_decay_% 0
_diffrn_standards_number 0
_exptl_absorpt_coefficient_mu 0.190
_exptl_absorpt_correction_type none
_exptl_crystal_colour colourless
_exptl_crystal_density_diffrn 1.018
_exptl_crystal_description block
_exptl_crystal_F_000 3006
_exptl_crystal_size_max 0.50
_exptl_crystal_size_mid 0.40
_exptl_crystal_size_min 0.40
_refine_diff_density_max 1.806
_refine_diff_density_min -1.174
_refine_diff_density_rms 0.057
_refine_ls_extinction_method none
_refine_ls_goodness_of_fit_ref 1.027
_refine_ls_hydrogen_treatment constr
_refine_ls_matrix_type full
_refine_ls_number_parameters 1843
_refine_ls_number_reflns 39285
_refine_ls_number_restraints 5
_refine_ls_restrained_S_all 1.027
_refine_ls_R_factor_all 0.1245
_refine_ls_R_factor_gt 0.0708
_refine_ls_shift/su_max 0.001
_refine_ls_shift/su_mean 0.000
_refine_ls_structure_factor_coef Fsqd
_refine_ls_weighting_details 'calc w=1/[\s^2^(Fo^2^)+(0.0944P)^2^+9.1602P] where P=(Fo^2^+2Fc^2^)/3'
_refine_ls_weighting_scheme calc
_refine_ls_wR_factor_gt 0.1789
_refine_ls_wR_factor_ref 0.2216
_reflns_number_gt 24206
_reflns_number_total 39285
_reflns_threshold_expression >2sigma(I)
_cod_data_source_file ic2005634_si_001_04.cif
_cod_data_source_block compound4
_cod_original_cell_volume 8964.84(19)
_cod_original_formula_sum 'C308.50 H530.50 Ca4 Li4 N28 Si24'
_cod_database_code 4325331

loop_
_symmetry_equiv_pos_as_xyz
'x, y, z'
'-x, -y, -z'

loop_
_atom_site_label
_atom_site_type_symbol
_atom_site_fract_x
_atom_site_fract_y
_atom_site_fract_z
_atom_site_U_iso_or_equiv
_atom_site_adp_type
_atom_site_occupancy
_atom_site_symmetry_multiplicity
_atom_site_calc_flag
_atom_site_refinement_flags
_atom_site_disorder_assembly
_atom_site_disorder_group
Ca1 Ca 0.18114(4) 0.84527(4) 0.40365(3) 0.05175(18) Uani 1 1 d . A .
Ca2 Ca 0.24990(4) 0.36182(3) 0.86322(3) 0.04349(16) Uani 1 1 d . . .
Li1 Li 0.7444(3) 0.1344(3) 0.1109(2) 0.0514(13) Uani 1 1 d . . .
Li2 Li 0.7004(3) 0.5974(3) 0.6410(3) 0.0609(16) Uani 1 1 d . . .
Si1 Si 0.28146(6) 0.75319(5) 0.32850(5) 0.0587(3) Uani 1 1 d . A .
Si2 Si 0.36996(6) 0.85092(7) 0.34829(6) 0.0772(4) Uani 1 1 d . A .
Si3 Si 0.20457(10) 0.79087(7) 0.55047(6) 0.0953(5) Uani 1 1 d . . .
Si4 Si 0.15333(8) 0.92773(6) 0.50307(6) 0.0737(3) Uani 1 1 d . . .
Si5 Si -0.00853(6) 0.82691(5) 0.40005(5) 0.0603(3) Uani 1 1 d . . .
Si6 Si 0.07708(7) 0.91526(7) 0.29183(5) 0.0793(4) Uani 1 1 d . . .
Si7 Si 0.14021(5) 0.35449(5) 0.76050(4) 0.0467(2) Uani 1 1 d . . .
Si8 Si 0.20454(5) 0.48056(4) 0.74078(4) 0.0443(2) Uani 1 1 d . . .
Si9 Si 0.38467(4) 0.26140(4) 0.82070(4) 0.03814(18) Uani 1 1 d . . .
Si10 Si 0.30226(5) 0.21293(4) 0.94427(4) 0.0455(2) Uani 1 1 d . . .
Si11 Si 0.31953(5) 0.43039(4) 0.95164(4) 0.04027(19) Uani 1 1 d . . .
Si12 Si 0.14764(5) 0.43077(4) 0.95885(4) 0.0421(2) Uani 1 1 d . . .
N1 N 0.73305(14) 0.15130(12) -0.02561(11) 0.0415(6) Uani 1 1 d . . .
N2 N 0.62291(13) 0.15264(12) 0.02295(11) 0.0397(5) Uani 1 1 d . . .
N3 N 0.77317(14) 0.07133(11) 0.24591(11) 0.0411(6) Uani 1 1 d . . .
N4 N 0.85104(13) 0.14355(11) 0.20236(11) 0.0375(5) Uani 1 1 d . . .
N5 N 0.57618(14) 0.69379(13) 0.56364(12) 0.0435(6) Uani 1 1 d . . .
N6 N 0.59355(15) 0.71456(13) 0.64073(12) 0.0457(6) Uani 1 1 d . . .
N7 N 0.83717(13) 0.49927(11) 0.63403(10) 0.0348(5) Uani 1 1 d . . .
N8 N 0.78664(13) 0.47543(11) 0.72397(10) 0.0359(5) Uani 1 1 d . . .
N9 N 0.29072(16) 0.81248(15) 0.35552(14) 0.0572(7) Uani 1 1 d . . .
N10 N 0.1816(2) 0.85667(16) 0.49677(14) 0.0659(9) Uani 1 1 d . A .
N11 N 0.06978(16) 0.86347(14) 0.36032(13) 0.0550(7) Uani 1 1 d . A .
N12 N 0.19087(14) 0.40395(12) 0.77865(11) 0.0417(6) Uani 1 1 d . . .
N13 N 0.31985(13) 0.26810(11) 0.87718(11) 0.0385(5) Uani 1 1 d . . .
N14 N 0.23765(14) 0.41344(11) 0.93368(10) 0.0386(5) Uani 1 1 d . . .
C1 C 0.69810(16) 0.14678(14) 0.03036(13) 0.0386(6) Uani 1 1 d . . .
C2 C 0.68080(19) 0.15964(18) -0.06558(15) 0.0525(8) Uani 1 1 d . . .
H2 H 0.6919 0.1641 -0.1068 0.063 Uiso 1 1 calc R . .
C3 C 0.61203(19) 0.16018(17) -0.03487(15) 0.0525(8) Uani 1 1 d . . .
H3 H 0.5645 0.1649 -0.0499 0.063 Uiso 1 1 calc R . .
C4 C 0.81452(17) 0.15344(16) -0.04396(13) 0.0447(7) Uani 1 1 d . . .
C5 C 0.85438(18) 0.09814(17) -0.04660(14) 0.0488(8) Uani 1 1 d . . .
C6 C 0.9318(2) 0.1028(2) -0.06797(16) 0.0611(10) Uani 1 1 d . . .
H6 H 0.9607 0.0664 -0.0712 0.073 Uiso 1 1 calc R . .
C7 C 0.9672(2) 0.1593(2) -0.08455(18) 0.0689(11) Uani 1 1 d . . .
H7 H 1.0201 0.1614 -0.0985 0.083 Uiso 1 1 calc R . .
C8 C 0.9255(2) 0.21279(19) -0.08087(17) 0.0629(10) Uani 1 1 d . . .
H8 H 0.9504 0.2514 -0.0922 0.076 Uiso 1 1 calc R . .
C9 C 0.84765(19) 0.21149(17) -0.06097(14) 0.0513(8) Uani 1 1 d . . .
C10 C 0.8160(2) 0.03545(17) -0.02855(16) 0.0538(8) Uani 1 1 d . . .
H10 H 0.7699 0.0370 0.0004 0.065 Uiso 1 1 calc R . .
C11 C 0.7895(3) 0.0256(2) -0.0832(2) 0.0728(11) Uani 1 1 d . . .
H11A H 0.7515 0.0585 -0.0992 0.109 Uiso 1 1 calc R . .
H11B H 0.7670 -0.0156 -0.0715 0.109 Uiso 1 1 calc R . .
H11C H 0.8332 0.0276 -0.1139 0.109 Uiso 1 1 calc R . .
C12 C 0.8671(2) -0.01992(18) 0.00169(18) 0.0631(10) Uani 1 1 d . . .
H12A H 0.9095 -0.0258 -0.0274 0.095 Uiso 1 1 calc R . .
H12B H 0.8376 -0.0580 0.0175 0.095 Uiso 1 1 calc R . .
H12C H 0.8871 -0.0116 0.0344 0.095 Uiso 1 1 calc R . .
C13 C 0.8024(2) 0.27115(17) -0.06017(16) 0.0581(9) Uani 1 1 d . . .
H13 H 0.7476 0.2607 -0.0487 0.070 Uiso 1 1 calc R . .
C14 C 0.8102(3) 0.3201(2) -0.1220(2) 0.0849(14) Uani 1 1 d . . .
H14A H 0.7759 0.3563 -0.1216 0.127 Uiso 1 1 calc R . .
H14B H 0.7970 0.3018 -0.1510 0.127 Uiso 1 1 calc R . .
H14C H 0.8628 0.3337 -0.1330 0.127 Uiso 1 1 calc R . .
C15 C 0.8254(4) 0.2974(2) -0.0145(2) 0.0977(17) Uani 1 1 d . . .
H15A H 0.8186 0.2657 0.0250 0.147 Uiso 1 1 calc R . .
H15B H 0.7934 0.3348 -0.0140 0.147 Uiso 1 1 calc R . .
H15C H 0.8789 0.3087 -0.0251 0.147 Uiso 1 1 calc R . .
C16 C 0.56104(16) 0.15441(15) 0.06907(14) 0.0423(7) Uani 1 1 d . . .
C17 C 0.54211(18) 0.21176(16) 0.07959(15) 0.0472(7) Uani 1 1 d . . .
C18 C 0.4804(2) 0.2125(2) 0.12254(17) 0.0595(9) Uani 1 1 d . . .
H18 H 0.4659 0.2505 0.1310 0.071 Uiso 1 1 calc R . .
C19 C 0.4402(2) 0.1599(2) 0.15280(17) 0.0672(11) Uani 1 1 d . . .
H19 H 0.3987 0.1617 0.1822 0.081 Uiso 1 1 calc R . .
C20 C 0.4594(2) 0.1044(2) 0.14107(17) 0.0622(10) Uani 1 1 d . . .
H20 H 0.4309 0.0683 0.1624 0.075 Uiso 1 1 calc R . .
C21 C 0.51999(18) 0.10036(17) 0.09825(16) 0.0515(8) Uani 1 1 d . . .
C22 C 0.5857(2) 0.27082(16) 0.04580(16) 0.0524(8) Uani 1 1 d . . .
H22 H 0.6405 0.2586 0.0375 0.063 Uiso 1 1 calc R . .
C23 C 0.5558(3) 0.3043(2) -0.0127(2) 0.0950(16) Uani 1 1 d . . .
H23A H 0.5566 0.2750 -0.0354 0.142 Uiso 1 1 calc R . .
H23B H 0.5880 0.3396 -0.0355 0.142 Uiso 1 1 calc R . .
H23C H 0.5035 0.3200 -0.0052 0.142 Uiso 1 1 calc R . .
C24 C 0.5799(3) 0.3162(3) 0.0808(3) 0.0972(16) Uani 1 1 d . . .
H24A H 0.6188 0.3476 0.0630 0.146 Uiso 1 1 calc R . .
H24B H 0.5879 0.2933 0.1222 0.146 Uiso 1 1 calc R . .
H24C H 0.5293 0.3371 0.0801 0.146 Uiso 1 1 calc R . .
C25 C 0.5409(2) 0.03839(18) 0.08663(19) 0.0651(10) Uani 1 1 d . . .
H25 H 0.5769 0.0470 0.0489 0.078 Uiso 1 1 calc R . .
C26 C 0.4725(4) 0.0076(3) 0.0788(4) 0.123(2) Uani 1 1 d . . .
H26A H 0.4893 -0.0301 0.0678 0.184 Uiso 1 1 calc R . .
H26B H 0.4458 0.0370 0.0473 0.184 Uiso 1 1 calc R . .
H26C H 0.4380 -0.0042 0.1162 0.184 Uiso 1 1 calc R . .
C27 C 0.5821(4) -0.0054(3) 0.1369(3) 0.131(3) Uani 1 1 d . . .
H27A H 0.5555 -0.0038 0.1753 0.196 Uiso 1 1 calc R . .
H27B H 0.6344 0.0078 0.1322 0.196 Uiso 1 1 calc R . .
H27C H 0.5828 -0.0484 0.1355 0.196 Uiso 1 1 calc R . .
C28 C 0.79083(16) 0.11587(13) 0.19231(13) 0.0389(6) Uani 1 1 d . . .
C29 C 0.82071(19) 0.07079(15) 0.28716(14) 0.0467(7) Uani 1 1 d . . .
H29 H 0.8191 0.0434 0.3270 0.056 Uiso 1 1 calc R . .
C30 C 0.86939(18) 0.11668(15) 0.25951(14) 0.0449(7) Uani 1 1 d . . .
H30 H 0.9090 0.1284 0.2761 0.054 Uiso 1 1 calc R . .
C31 C 0.71077(18) 0.02938(15) 0.26079(13) 0.0443(7) Uani 1 1 d . . .
C32 C 0.6411(2) 0.04908(18) 0.28417(17) 0.0568(9) Uani 1 1 d . . .
C33 C 0.5824(2) 0.0066(2) 0.30160(19) 0.0671(10) Uani 1 1 d . . .
H33 H 0.5337 0.0185 0.3178 0.081 Uiso 1 1 calc R . .
C34 C 0.5944(2) -0.0515(2) 0.2956(2) 0.0735(12) Uani 1 1 d . . .
H34 H 0.5538 -0.0797 0.3078 0.088 Uiso 1 1 calc R . .
C35 C 0.6643(2) -0.07032(19) 0.27222(17) 0.0608(10) Uani 1 1 d . . .
H35 H 0.6712 -0.1111 0.2685 0.073 Uiso 1 1 calc R . .
C36 C 0.72487(19) -0.02991(15) 0.25396(14) 0.0468(7) Uani 1 1 d . . .
C37 C 0.6269(2) 0.1135(2) 0.2913(2) 0.0716(11) Uani 1 1 d . . .
H37 H 0.6764 0.1351 0.2789 0.086 Uiso 1 1 calc R . .
C38 C 0.5716(5) 0.1524(3) 0.2522(3) 0.135(3) Uani 1 1 d . . .
H38A H 0.5904 0.1565 0.2106 0.203 Uiso 1 1 calc R . .
H38B H 0.5654 0.1941 0.2571 0.203 Uiso 1 1 calc R . .
H38C H 0.5224 0.1323 0.2631 0.203 Uiso 1 1 calc R . .
C39 C 0.6014(4) 0.1093(3) 0.3561(3) 0.1021(17) Uani 1 1 d . . .
H39A H 0.6080 0.1498 0.3615 0.153 Uiso 1 1 calc R . .
H39B H 0.6322 0.0767 0.3821 0.153 Uiso 1 1 calc R . .
H39C H 0.5476 0.0988 0.3666 0.153 Uiso 1 1 calc R . .
C40 C 0.8004(2) -0.04972(16) 0.22657(16) 0.0533(8) Uani 1 1 d . . .
H40 H 0.8399 -0.0221 0.2294 0.064 Uiso 1 1 calc R . .
C41 C 0.7987(3) -0.0412(2) 0.16140(18) 0.0810(13) Uani 1 1 d . . .
H41A H 0.7583 -0.0659 0.1574 0.122 Uiso 1 1 calc R . .
H41B H 0.8479 -0.0554 0.1446 0.122 Uiso 1 1 calc R . .
H41C H 0.7891 0.0033 0.1399 0.122 Uiso 1 1 calc R . .
C42 C 0.8241(3) -0.1180(2) 0.2585(2) 0.0883(14) Uani 1 1 d . . .
H42A H 0.8193 -0.1251 0.3015 0.132 Uiso 1 1 calc R . .
H42B H 0.8770 -0.1262 0.2438 0.132 Uiso 1 1 calc R . .
H42C H 0.7911 -0.1462 0.2505 0.132 Uiso 1 1 calc R . .
C43 C 0.89259(16) 0.19379(13) 0.15781(14) 0.0396(6) Uani 1 1 d . . .
C44 C 0.87178(19) 0.25566(15) 0.15471(16) 0.0515(8) Uani 1 1 d . . .
C45 C 0.9144(2) 0.30248(17) 0.11232(19) 0.0629(10) Uani 1 1 d . . .
H45 H 0.9025 0.3452 0.1094 0.075 Uiso 1 1 calc R . .
C46 C 0.9736(2) 0.28786(18) 0.07468(18) 0.0627(10) Uani 1 1 d . . .
H46 H 1.0010 0.3206 0.0451 0.075 Uiso 1 1 calc R . .
C47 C 0.99335(19) 0.22691(17) 0.07928(16) 0.0546(8) Uani 1 1 d . . .
H47 H 1.0348 0.2178 0.0531 0.066 Uiso 1 1 calc R . .
C48 C 0.95380(17) 0.17762(15) 0.12176(14) 0.0418(7) Uani 1 1 d . . .
C49 C 0.8047(3) 0.27184(18) 0.1946(2) 0.0781(13) Uani 1 1 d . . .
H49 H 0.7907 0.2326 0.2279 0.094 Uiso 1 1 calc R . .
C50 C 0.8257(4) 0.3210(3) 0.2223(3) 0.122(2) Uani 1 1 d . . .
H50A H 0.8298 0.3623 0.1916 0.183 Uiso 1 1 calc R . .
H50B H 0.8746 0.3084 0.2381 0.183 Uiso 1 1 calc R . .
H50C H 0.7861 0.3234 0.2546 0.183 Uiso 1 1 calc R . .
C51 C 0.7390(4) 0.2938(6) 0.1618(4) 0.193(5) Uani 1 1 d . . .
H51A H 0.7519 0.3314 0.1279 0.289 Uiso 1 1 calc R . .
H51B H 0.6960 0.3039 0.1883 0.289 Uiso 1 1 calc R . .
H51C H 0.7250 0.2608 0.1474 0.289 Uiso 1 1 calc R . .
C52 C 0.97664(19) 0.11015(16) 0.12788(16) 0.0501(8) Uani 1 1 d . . .
H52 H 0.9536 0.0840 0.1682 0.060 Uiso 1 1 calc R . .
C53 C 1.0624(2) 0.0973(2) 0.1246(2) 0.0723(11) Uani 1 1 d . . .
H53A H 1.0865 0.1189 0.0843 0.108 Uiso 1 1 calc R . .
H53B H 1.0735 0.0521 0.1343 0.108 Uiso 1 1 calc R . .
H53C H 1.0824 0.1128 0.1531 0.108 Uiso 1 1 calc R . .
C54 C 0.9443(2) 0.0890(2) 0.0820(2) 0.0748(12) Uani 1 1 d . . .
H54A H 0.8888 0.0954 0.0863 0.112 Uiso 1 1 calc R . .
H54B H 0.9574 0.0444 0.0886 0.112 Uiso 1 1 calc R . .
H54C H 0.9659 0.1135 0.0418 0.112 Uiso 1 1 calc R . .
C55 C 0.61491(17) 0.67198(15) 0.61181(13) 0.0410(7) Uani 1 1 d . . .
C56 C 0.5453(2) 0.76069(18) 0.61142(17) 0.0559(9) Uani 1 1 d . . .
H56 H 0.5239 0.7953 0.6235 0.067 Uiso 1 1 calc R . .
C57 C 0.5337(2) 0.74802(18) 0.56245(17) 0.0550(8) Uani 1 1 d . . .
H57 H 0.5027 0.7716 0.5330 0.066 Uiso 1 1 calc R . .
C58 C 0.57758(18) 0.66588(16) 0.51683(14) 0.0479(7) Uani 1 1 d . . .
C59 C 0.6284(2) 0.68898(17) 0.46509(15) 0.0554(8) Uani 1 1 d . . .
C60 C 0.6236(3) 0.6649(2) 0.41899(17) 0.0705(11) Uani 1 1 d . . .
H60 H 0.6571 0.6792 0.3830 0.085 Uiso 1 1 calc R . .
C61 C 0.5714(3) 0.6208(2) 0.42438(18) 0.0728(12) Uani 1 1 d . . .
H61 H 0.5695 0.6051 0.3923 0.087 Uiso 1 1 calc R . .
C62 C 0.5225(2) 0.5996(2) 0.47572(18) 0.0664(10) Uani 1 1 d . . .
H62 H 0.4864 0.5696 0.4785 0.080 Uiso 1 1 calc R . .
C63 C 0.52410(19) 0.62074(18) 0.52389(16) 0.0533(8) Uani 1 1 d . . .
C64 C 0.6852(2) 0.73754(18) 0.46042(17) 0.0628(10) Uani 1 1 d . . .
H64 H 0.6639 0.7617 0.4880 0.075 Uiso 1 1 calc R . .
C65 C 0.6983(4) 0.7844(3) 0.3968(2) 0.1088(19) Uani 1 1 d . . .
H65A H 0.7195 0.7619 0.3690 0.163 Uiso 1 1 calc R . .
H65B H 0.7339 0.8158 0.3957 0.163 Uiso 1 1 calc R . .
H65C H 0.6497 0.8054 0.3853 0.163 Uiso 1 1 calc R . .
C66 C 0.7597(3) 0.7059(2) 0.4801(3) 0.0885(14) Uani 1 1 d . . .
H66A H 0.7497 0.6735 0.5189 0.133 Uiso 1 1 calc R . .
H66B H 0.7925 0.7372 0.4833 0.133 Uiso 1 1 calc R . .
H66C H 0.7851 0.6866 0.4508 0.133 Uiso 1 1 calc R . .
C67 C 0.4688(2) 0.5977(2) 0.5812(2) 0.0684(11) Uani 1 1 d . . .
H67 H 0.4911 0.6064 0.6137 0.082 Uiso 1 1 calc R . .
C68 C 0.3933(3) 0.6335(3) 0.5747(3) 0.114(2) Uani 1 1 d . . .
H68A H 0.4017 0.6787 0.5607 0.171 Uiso 1 1 calc R . .
H68B H 0.3613 0.6223 0.6133 0.171 Uiso 1 1 calc R . .
H68C H 0.3679 0.6228 0.5457 0.171 Uiso 1 1 calc R . .
C69 C 0.4561(2) 0.5272(2) 0.6008(2) 0.0768(12) Uani 1 1 d . . .
H69A H 0.4284 0.5181 0.5722 0.115 Uiso 1 1 calc R . .
H69B H 0.4263 0.5142 0.6403 0.115 Uiso 1 1 calc R . .
H69C H 0.5053 0.5041 0.6023 0.115 Uiso 1 1 calc R . .
C70 C 0.6192(2) 0.71218(16) 0.69575(15) 0.0501(8) Uani 1 1 d . . .
C71 C 0.5843(2) 0.67038(17) 0.74875(16) 0.0560(9) Uani 1 1 d . . .
C72 C 0.6119(3) 0.6678(2) 0.80064(17) 0.0668(11) Uani 1 1 d . . .
H72 H 0.5911 0.6394 0.8376 0.080 Uiso 1 1 calc R . .
C73 C 0.6691(3) 0.7056(2) 0.79945(18) 0.0739(12) Uani 1 1 d . . .
H73 H 0.6873 0.7027 0.8357 0.089 Uiso 1 1 calc R . .
C74 C 0.7007(2) 0.7477(2) 0.74726(19) 0.0669(10) Uani 1 1 d . . .
H74 H 0.7393 0.7740 0.7481 0.080 Uiso 1 1 calc R . .
C75 C 0.6767(2) 0.75204(18) 0.69326(16) 0.0557(9) Uani 1 1 d . . .
C76 C 0.5187(3) 0.63100(19) 0.74941(19) 0.0696(11) Uani 1 1 d . . .
H76 H 0.5323 0.6129 0.7161 0.083 Uiso 1 1 calc R . .
C77 C 0.5020(4) 0.5766(2) 0.8063(2) 0.1047(18) Uani 1 1 d . . .
H77A H 0.4871 0.5928 0.8398 0.157 Uiso 1 1 calc R . .
H77B H 0.5477 0.5491 0.8134 0.157 Uiso 1 1 calc R . .
H77C H 0.4605 0.5528 0.8024 0.157 Uiso 1 1 calc R . .
C78 C 0.4449(3) 0.6704(2) 0.7381(3) 0.0926(15) Uani 1 1 d . . .
H78A H 0.4045 0.6435 0.7377 0.139 Uiso 1 1 calc R . .
H78B H 0.4527 0.7036 0.6996 0.139 Uiso 1 1 calc R . .
H78C H 0.4301 0.6893 0.7698 0.139 Uiso 1 1 calc R . .
C79 C 0.7117(2) 0.7980(2) 0.63569(18) 0.0667(10) Uani 1 1 d . . .
H79 H 0.6870 0.7932 0.6025 0.080 Uiso 1 1 calc R . .
C80 C 0.6955(4) 0.8660(2) 0.6365(3) 0.1054(18) Uani 1 1 d . . .
H80A H 0.6404 0.8751 0.6401 0.158 Uiso 1 1 calc R . .
H80B H 0.7198 0.8952 0.5995 0.158 Uiso 1 1 calc R . .
H80C H 0.7159 0.8711 0.6706 0.158 Uiso 1 1 calc R . .
C81 C 0.7962(3) 0.7844(3) 0.6237(3) 0.1047(17) Uani 1 1 d . . .
H81A H 0.8212 0.7856 0.6572 0.157 Uiso 1 1 calc R . .
H81B H 0.8175 0.8160 0.5871 0.157 Uiso 1 1 calc R . .
H81C H 0.8046 0.7427 0.6190 0.157 Uiso 1 1 calc R . .
C82 C 0.78231(17) 0.52050(13) 0.67003(12) 0.0367(6) Uani 1 1 d . . .
C83 C 0.87291(17) 0.44347(14) 0.66429(13) 0.0404(7) Uani 1 1 d . . .
H83 H 0.9121 0.4202 0.6481 0.048 Uiso 1 1 calc R . .
C84 C 0.84090(17) 0.42895(15) 0.72121(13) 0.0410(7) Uani 1 1 d . . .
H84 H 0.8533 0.3934 0.7534 0.049 Uiso 1 1 calc R . .
C85 C 0.85928(16) 0.53142(13) 0.57150(12) 0.0371(6) Uani 1 1 d . . .
C86 C 0.81993(18) 0.51935(14) 0.53061(13) 0.0415(7) Uani 1 1 d . . .
C87 C 0.8432(2) 0.55117(17) 0.47019(14) 0.0530(8) Uani 1 1 d . . .
H87 H 0.8175 0.5451 0.4405 0.064 Uiso 1 1 calc R . .
C88 C 0.9030(2) 0.59112(17) 0.45350(14) 0.0564(9) Uani 1 1 d . . .
H88 H 0.9175 0.6124 0.4124 0.068 Uiso 1 1 calc R . .
C89 C 0.9420(2) 0.60076(16) 0.49513(14) 0.0511(8) Uani 1 1 d . . .
H89 H 0.9836 0.6280 0.4826 0.061 Uiso 1 1 calc R . .
C90 C 0.92089(17) 0.57074(15) 0.55604(13) 0.0422(7) Uani 1 1 d . . .
C91 C 0.75561(18) 0.47388(16) 0.54927(14) 0.0470(7) Uani 1 1 d . . .
H91 H 0.7580 0.4483 0.5919 0.056 Uiso 1 1 calc R . .
C92 C 0.7638(3) 0.4289(2) 0.5130(2) 0.0847(14) Uani 1 1 d . . .
H92A H 0.7255 0.3968 0.5299 0.127 Uiso 1 1 calc R . .
H92B H 0.8148 0.4087 0.5140 0.127 Uiso 1 1 calc R . .
H92C H 0.7562 0.4522 0.4717 0.127 Uiso 1 1 calc R . .
C93 C 0.6787(2) 0.5084(2) 0.5455(3) 0.0934(16) Uani 1 1 d . . .
H93A H 0.6736 0.5322 0.5039 0.140 Uiso 1 1 calc R . .
H93B H 0.6744 0.5373 0.5689 0.140 Uiso 1 1 calc R . .
H93C H 0.6383 0.4781 0.5614 0.140 Uiso 1 1 calc R . .
C94 C 0.9621(2) 0.58178(18) 0.60285(16) 0.0557(9) Uani 1 1 d . . .
H94 H 0.9557 0.5440 0.6392 0.067 Uiso 1 1 calc R . .
C95 C 1.0484(2) 0.5893(2) 0.5827(2) 0.0745(12) Uani 1 1 d . . .
H95A H 1.0695 0.5538 0.5696 0.112 Uiso 1 1 calc R . .
H95B H 1.0736 0.5904 0.6161 0.112 Uiso 1 1 calc R . .
H95C H 1.0568 0.6285 0.5497 0.112 Uiso 1 1 calc R . .
C96 C 0.9273(3) 0.6380(2) 0.62028(19) 0.0741(12) Uani 1 1 d . . .
H96A H 0.9282 0.6752 0.5847 0.111 Uiso 1 1 calc R . .
H96B H 0.9568 0.6455 0.6488 0.111 Uiso 1 1 calc R . .
H96C H 0.8746 0.6298 0.6386 0.111 Uiso 1 1 calc R . .
C97 C 0.74402(17) 0.47747(14) 0.77986(12) 0.0389(6) Uani 1 1 d . . .
C98 C 0.67522(17) 0.44790(15) 0.79939(13) 0.0420(7) Uani 1 1 d . . .
C99 C 0.63799(19) 0.44851(18) 0.85425(15) 0.0543(8) Uani 1 1 d . . .
H99 H 0.5909 0.4285 0.8690 0.065 Uiso 1 1 calc R . .
C100 C 0.6687(2) 0.4780(2) 0.88800(16) 0.0631(10) Uani 1 1 d . . .
H100 H 0.6420 0.4787 0.9252 0.076 Uiso 1 1 calc R . .
C101 C 0.7371(2) 0.50596(19) 0.86787(15) 0.0578(9) Uani 1 1 d . . .
H101 H 0.7578 0.5253 0.8918 0.069 Uiso 1 1 calc R . .
C102 C 0.77702(19) 0.50679(17) 0.81320(14) 0.0488(8) Uani 1 1 d . . .
C103 C 0.64169(19) 0.41516(16) 0.76289(15) 0.0491(8) Uani 1 1 d . . .
H103 H 0.6843 0.4039 0.7355 0.059 Uiso 1 1 calc R . .
C104 C 0.6036(2) 0.35540(18) 0.80097(18) 0.0616(9) Uani 1 1 d . . .
H10A H 0.6389 0.3285 0.8272 0.092 Uiso 1 1 calc R . .
H10B H 0.5889 0.3333 0.7753 0.092 Uiso 1 1 calc R . .
H10C H 0.5581 0.3656 0.8251 0.092 Uiso 1 1 calc R . .
C105 C 0.5850(3) 0.4585(2) 0.72469(19) 0.0729(11) Uani 1 1 d . . .
H10D H 0.5667 0.4370 0.6999 0.109 Uiso 1 1 calc R . .
H10E H 0.6100 0.4968 0.6991 0.109 Uiso 1 1 calc R . .
H10F H 0.5418 0.4693 0.7506 0.109 Uiso 1 1 calc R . .
C106 C 0.8542(2) 0.5361(2) 0.79363(16) 0.0609(10) Uani 1 1 d . . .
H106 H 0.8741 0.5313 0.7540 0.073 Uiso 1 1 calc R . .
C107 C 0.8479(3) 0.6056(2) 0.7861(2) 0.0865(14) Uani 1 1 d . . .
H10G H 0.8134 0.6266 0.7565 0.130 Uiso 1 1 calc R . .
H10H H 0.8984 0.6234 0.7725 0.130 Uiso 1 1 calc R . .
H10I H 0.8280 0.6117 0.8243 0.130 Uiso 1 1 calc R . .
C108 C 0.9101(2) 0.5010(3) 0.8375(2) 0.0838(14) Uani 1 1 d . . .
H10J H 0.8901 0.5023 0.8775 0.126 Uiso 1 1 calc R . .
H10K H 0.9594 0.5210 0.8250 0.126 Uiso 1 1 calc R . .
H10L H 0.9166 0.4573 0.8380 0.126 Uiso 1 1 calc R . .
C109 C 0.1866(2) 0.7171(2) 0.3590(2) 0.0723(11) Uani 1 1 d . . .
H10M H 0.1836 0.6987 0.4024 0.108 Uiso 1 1 calc R A .
H10N H 0.1807 0.6842 0.3416 0.108 Uiso 1 1 calc R . .
H10O H 0.1460 0.7494 0.3489 0.108 Uiso 1 1 calc R . .
C110 C 0.2829(3) 0.7787(3) 0.2451(2) 0.0808(13) Uani 1 1 d . . .
H11D H 0.2445 0.8126 0.2330 0.121 Uiso 1 1 calc R A .
H11E H 0.2717 0.7431 0.2332 0.121 Uiso 1 1 calc R . .
H11F H 0.3334 0.7938 0.2258 0.121 Uiso 1 1 calc R . .
C111 C 0.3558(3) 0.6881(2) 0.3472(2) 0.0766(12) Uani 1 1 d . . .
H11G H 0.4058 0.7039 0.3274 0.115 Uiso 1 1 calc R A .
H11H H 0.3438 0.6539 0.3336 0.115 Uiso 1 1 calc R . .
H11I H 0.3567 0.6725 0.3904 0.115 Uiso 1 1 calc R . .
C112 C 0.4151(4) 0.8824(5) 0.2677(3) 0.158(4) Uani 1 1 d . . .
H11J H 0.4488 0.8497 0.2576 0.237 Uiso 1 1 calc R A .
H11K H 0.4447 0.9190 0.2626 0.237 Uiso 1 1 calc R . .
H11L H 0.3751 0.8946 0.2415 0.237 Uiso 1 1 calc R . .
C113 C 0.4436(3) 0.8054(3) 0.3957(4) 0.132(3) Uani 1 1 d . . .
H11M H 0.4185 0.7796 0.4342 0.198 Uiso 1 1 calc R A .
H11N H 0.4768 0.8345 0.4021 0.198 Uiso 1 1 calc R . .
H11O H 0.4741 0.7782 0.3756 0.198 Uiso 1 1 calc R . .
C114 C 0.3475(3) 0.9232(2) 0.3705(3) 0.0887(14) Uani 1 1 d . . .
H11P H 0.3136 0.9517 0.3439 0.133 Uiso 1 1 calc R A .
H11Q H 0.3947 0.9442 0.3676 0.133 Uiso 1 1 calc R . .
H11R H 0.3223 0.9117 0.4116 0.133 Uiso 1 1 calc R . .
C115 C 0.2195(3) 0.7242(2) 0.5206(2) 0.0794(12) Uani 1 1 d . A .
H11S H 0.1726 0.7179 0.5066 0.119 Uiso 1 1 calc R . .
H11T H 0.2333 0.6862 0.5520 0.119 Uiso 1 1 calc R . .
H11U H 0.2606 0.7334 0.4872 0.119 Uiso 1 1 calc R . .
C116 C 0.167(3) 0.7807(19) 0.6180(9) 0.27(3) Uani 0.42(2) 1 d P A 1
H11V H 0.1632 0.8207 0.6262 0.411 Uiso 0.42(2) 1 calc PR A 1
H11W H 0.1978 0.7502 0.6454 0.411 Uiso 0.42(2) 1 calc PR A 1
H11X H 0.1153 0.7648 0.6236 0.411 Uiso 0.42(2) 1 calc PR A 1
C117 C 0.3260(16) 0.8116(9) 0.5505(14) 0.128(11) Uani 0.42(2) 1 d P A 1
H11Y H 0.3523 0.8226 0.5097 0.192 Uiso 0.42(2) 1 calc PR A 1
H11Z H 0.3514 0.7744 0.5758 0.192 Uiso 0.42(2) 1 calc PR A 1
H011 H 0.3273 0.8467 0.5659 0.192 Uiso 0.42(2) 1 calc PR A 1
C216 C 0.1167(7) 0.7602(7) 0.6153(6) 0.085(3) Uani 0.58(2) 1 d P A 2
H21A H 0.1087 0.7875 0.6403 0.128 Uiso 0.58(2) 1 calc PR A 2
H21B H 0.1284 0.7171 0.6397 0.128 Uiso 0.58(2) 1 calc PR A 2
H21C H 0.0704 0.7611 0.5971 0.128 Uiso 0.58(2) 1 calc PR A 2
C217 C 0.2819(7) 0.7889(6) 0.5907(6) 0.082(3) Uani 0.58(2) 1 d P A 2
H21D H 0.3300 0.7883 0.5650 0.124 Uiso 0.58(2) 1 calc PR A 2
H21E H 0.2799 0.7511 0.6257 0.124 Uiso 0.58(2) 1 calc PR A 2
H21F H 0.2783 0.8262 0.6036 0.124 Uiso 0.58(2) 1 calc PR A 2
C118 C 0.2237(4) 0.9644(3) 0.5321(3) 0.116(2) Uani 1 1 d . A .
H01B H 0.2348 0.9362 0.5711 0.175 Uiso 1 1 calc R . .
H01C H 0.2023 1.0045 0.5361 0.175 Uiso 1 1 calc R . .
H01D H 0.2708 0.9716 0.5042 0.175 Uiso 1 1 calc R . .
C119 C 0.0623(4) 0.9285(3) 0.5531(3) 0.119(2) Uani 1 1 d . A .
H01E H 0.0212 0.9144 0.5378 0.179 Uiso 1 1 calc R . .
H01F H 0.0500 0.9712 0.5545 0.179 Uiso 1 1 calc R . .
H01G H 0.0681 0.9003 0.5933 0.179 Uiso 1 1 calc R . .
C120 C 0.1390(3) 0.9846(2) 0.4280(2) 0.0904(14) Uani 1 1 d . A .
H12D H 0.1869 0.9883 0.4013 0.136 Uiso 1 1 calc R . .
H12E H 0.1225 1.0258 0.4320 0.136 Uiso 1 1 calc R . .
H12F H 0.0999 0.9695 0.4115 0.136 Uiso 1 1 calc R . .
C121 C 0.0140(3) 0.7767(3) 0.4756(2) 0.0972(16) Uani 1 1 d . A .
H12G H 0.0515 0.7435 0.4715 0.146 Uiso 1 1 calc R . .
H12H H -0.0325 0.7577 0.4998 0.146 Uiso 1 1 calc R . .
H12I H 0.0349 0.8026 0.4951 0.146 Uiso 1 1 calc R . .
C123 C -0.0907(3) 0.8804(3) 0.4133(3) 0.1042(18) Uani 1 1 d . A .
H12J H -0.0748 0.9082 0.4331 0.156 Uiso 1 1 calc R . .
H12K H -0.1327 0.8553 0.4386 0.156 Uiso 1 1 calc R . .
H12L H -0.1074 0.9056 0.3751 0.156 Uiso 1 1 calc R . .
C124 C -0.0453(2) 0.7713(2) 0.3683(2) 0.0742(12) Uani 1 1 d . A .
H12M H -0.0576 0.7941 0.3280 0.111 Uiso 1 1 calc R . .
H12N H -0.0912 0.7524 0.3936 0.111 Uiso 1 1 calc R . .
H12O H -0.0064 0.7383 0.3666 0.111 Uiso 1 1 calc R . .
C125 C 0.052(2) 0.893(2) 0.2288(13) 0.114(12) Uani 0.42(2) 1 d P A 1
H12P H 0.0893 0.8615 0.2208 0.171 Uiso 0.42(2) 1 calc PR A 1
H12Q H 0.0529 0.9305 0.1933 0.171 Uiso 0.42(2) 1 calc PR A 1
H12R H 0.0012 0.8763 0.2391 0.171 Uiso 0.42(2) 1 calc PR A 1
C126 C 0.0124(13) 0.9922(12) 0.2886(8) 0.082(6) Uani 0.42(2) 1 d P A 1
H12S H -0.0406 0.9840 0.2875 0.123 Uiso 0.42(2) 1 calc PR A 1
H12T H 0.0301 1.0264 0.2527 0.123 Uiso 0.42(2) 1 calc PR A 1
H12U H 0.0157 1.0043 0.3240 0.123 Uiso 0.42(2) 1 calc PR A 1
C225 C 0.0696(18) 0.871(2) 0.2348(11) 0.168(16) Uani 0.58(2) 1 d P A 2
H22A H 0.1173 0.8471 0.2297 0.251 Uiso 0.58(2) 1 calc PR A 2
H22B H 0.0601 0.9013 0.1964 0.251 Uiso 0.58(2) 1 calc PR A 2
H22C H 0.0276 0.8420 0.2499 0.251 Uiso 0.58(2) 1 calc PR A 2
C226 C 0.0099(14) 0.9787(13) 0.2787(14) 0.234(18) Uani 0.58(2) 1 d P A 2
H22D H -0.0410 0.9632 0.2958 0.351 Uiso 0.58(2) 1 calc PR A 2
H22E H 0.0108 0.9993 0.2356 0.351 Uiso 0.58(2) 1 calc PR A 2
H22F H 0.0225 1.0089 0.2972 0.351 Uiso 0.58(2) 1 calc PR A 2
C127 C 0.1761(3) 0.9464(2) 0.2690(2) 0.0781(12) Uani 1 1 d . A .
H12V H 0.1851 0.9712 0.2941 0.117 Uiso 1 1 calc R . .
H12W H 0.1811 0.9730 0.2272 0.117 Uiso 1 1 calc R . .
H12X H 0.2135 0.9112 0.2739 0.117 Uiso 1 1 calc R . .
C128 C 0.1248(2) 0.2801(2) 0.82513(17) 0.0636(10) Uani 1 1 d . . .
H12Y H 0.1742 0.2599 0.8353 0.095 Uiso 1 1 calc R . .
H12Z H 0.0954 0.2516 0.8141 0.095 Uiso 1 1 calc R . .
H012 H 0.0968 0.2901 0.8596 0.095 Uiso 1 1 calc R . .
C129 C 0.0429(2) 0.3863(3) 0.7402(3) 0.0882(15) Uani 1 1 d . . .
H21G H 0.0128 0.3962 0.7740 0.132 Uiso 1 1 calc R . .
H21H H 0.0173 0.3548 0.7304 0.132 Uiso 1 1 calc R . .
H21I H 0.0481 0.4245 0.7056 0.132 Uiso 1 1 calc R . .
C130 C 0.1887(2) 0.32881(19) 0.69653(16) 0.0609(9) Uani 1 1 d . . .
H13A H 0.1955 0.3654 0.6605 0.091 Uiso 1 1 calc R . .
H13B H 0.1573 0.2986 0.6898 0.091 Uiso 1 1 calc R . .
H13C H 0.2385 0.3090 0.7059 0.091 Uiso 1 1 calc R . .
C131 C 0.1196(2) 0.53401(19) 0.74926(18) 0.0653(10) Uani 1 1 d . . .
H13D H 0.0757 0.5205 0.7367 0.098 Uiso 1 1 calc R . .
H13E H 0.1309 0.5771 0.7244 0.098 Uiso 1 1 calc R . .
H13F H 0.1080 0.5323 0.7911 0.098 Uiso 1 1 calc R . .
C132 C 0.2308(2) 0.4977(2) 0.65866(15) 0.0612(9) Uani 1 1 d . . .
H13G H 0.2754 0.4713 0.6512 0.092 Uiso 1 1 calc R . .
H13H H 0.2428 0.5420 0.6402 0.092 Uiso 1 1 calc R . .
H13I H 0.1881 0.4886 0.6415 0.092 Uiso 1 1 calc R . .
C133 C 0.2844(2) 0.50886(18) 0.76809(16) 0.0554(8) Uani 1 1 d . . .
H13J H 0.2723 0.5023 0.8109 0.083 Uiso 1 1 calc R . .
H13K H 0.2908 0.5537 0.7469 0.083 Uiso 1 1 calc R . .
H13L H 0.3316 0.4854 0.7607 0.083 Uiso 1 1 calc R . .
C134 C 0.40020(18) 0.34057(16) 0.76346(14) 0.0475(7) Uani 1 1 d . . .
H13M H 0.3517 0.3586 0.7494 0.071 Uiso 1 1 calc R . .
H13N H 0.4363 0.3362 0.7298 0.071 Uiso 1 1 calc R . .
H13O H 0.4207 0.3682 0.7813 0.071 Uiso 1 1 calc R . .
C136 C 0.3568(2) 0.20969(18) 0.78016(17) 0.0575(9) Uani 1 1 d . . .
H13P H 0.3585 0.1658 0.8058 0.086 Uiso 1 1 calc R . .
H13Q H 0.3924 0.2145 0.7437 0.086 Uiso 1 1 calc R . .
H13R H 0.3051 0.2217 0.7698 0.086 Uiso 1 1 calc R . .
C137 C 0.47969(18) 0.22745(17) 0.84454(17) 0.0526(8) Uani 1 1 d . . .
H13S H 0.4989 0.2528 0.8654 0.079 Uiso 1 1 calc R . .
H13T H 0.5157 0.2276 0.8094 0.079 Uiso 1 1 calc R . .
H13U H 0.4739 0.1843 0.8713 0.079 Uiso 1 1 calc R . .
C138 C 0.3722(2) 0.2100(2) 0.99660(18) 0.0695(11) Uani 1 1 d . . .
H13V H 0.4234 0.2006 0.9793 0.104 Uiso 1 1 calc R . .
H13W H 0.3586 0.1772 1.0346 0.104 Uiso 1 1 calc R . .
H13X H 0.3712 0.2506 1.0034 0.104 Uiso 1 1 calc R . .
C139 C 0.3034(4) 0.1309(2) 0.9409(2) 0.0946(16) Uani 1 1 d . . .
H13Y H 0.2648 0.1282 0.9166 0.142 Uiso 1 1 calc R . .
H13Z H 0.2922 0.1016 0.9813 0.142 Uiso 1 1 calc R . .
H013 H 0.3537 0.1202 0.9231 0.142 Uiso 1 1 calc R . .
C140 C 0.2068(2) 0.2294(2) 0.98244(18) 0.0794(13) Uani 1 1 d . . .
H14D H 0.2057 0.2711 0.9870 0.119 Uiso 1 1 calc R . .
H14E H 0.1977 0.1977 1.0218 0.119 Uiso 1 1 calc R . .
H14F H 0.1671 0.2279 0.9585 0.119 Uiso 1 1 calc R . .
C141 C 0.3278(2) 0.51546(18) 0.94442(19) 0.0633(10) Uani 1 1 d . . .
H14G H 0.3211 0.5417 0.9037 0.095 Uiso 1 1 calc R . .
H14H H 0.3782 0.5217 0.9532 0.095 Uiso 1 1 calc R . .
H14I H 0.2884 0.5271 0.9726 0.095 Uiso 1 1 calc R . .
C142 C 0.40202(17) 0.41088(17) 0.90076(14) 0.0469(7) Uani 1 1 d . . .
H14J H 0.4022 0.3662 0.9047 0.070 Uiso 1 1 calc R . .
H14K H 0.4498 0.4201 0.9116 0.070 Uiso 1 1 calc R . .
H14L H 0.3970 0.4361 0.8594 0.070 Uiso 1 1 calc R . .
C143 C 0.3391(2) 0.3847(2) 1.02968(15) 0.0624(10) Uani 1 1 d . . .
H14M H 0.2977 0.3932 1.0583 0.094 Uiso 1 1 calc R . .
H14N H 0.3873 0.3973 1.0368 0.094 Uiso 1 1 calc R . .
H14O H 0.3424 0.3397 1.0346 0.094 Uiso 1 1 calc R . .
C144 C 0.1261(2) 0.4021(2) 1.04186(15) 0.0602(10) Uani 1 1 d . . .
H14P H 0.1365 0.3567 1.0566 0.090 Uiso 1 1 calc R . .
H14Q H 0.0724 0.4114 1.0534 0.090 Uiso 1 1 calc R . .
H14R H 0.1582 0.4231 1.0591 0.090 Uiso 1 1 calc R . .
C145 C 0.07922(19) 0.39411(19) 0.92844(15) 0.0545(8) Uani 1 1 d . . .
H14S H 0.0893 0.4079 0.8849 0.082 Uiso 1 1 calc R . .
H14T H 0.0270 0.4069 0.9406 0.082 Uiso 1 1 calc R . .
H14U H 0.0855 0.3483 0.9440 0.082 Uiso 1 1 calc R . .
C146 C 0.1208(3) 0.51704(19) 0.9354(3) 0.0823(14) Uani 1 1 d . . .
H14V H 0.1488 0.5379 0.9557 0.123 Uiso 1 1 calc R . .
H14W H 0.0660 0.5229 0.9462 0.123 Uiso 1 1 calc R . .
H14X H 0.1337 0.5353 0.8922 0.123 Uiso 1 1 calc R . .
C147 C 0.9610(14) 0.7773(16) 0.7287(15) 0.214(18) Uani 0.50 1 d P B 1
H14Y H 0.9795 0.7368 0.7542 0.322 Uiso 0.50 1 calc PR B 1
H14Z H 1.0023 0.8068 0.7156 0.322 Uiso 0.50 1 calc PR B 1
H014 H 0.9433 0.7717 0.6939 0.322 Uiso 0.50 1 calc PR B 1
C148 C 0.8927(3) 0.8041(4) 0.7652(3) 0.067(2) Uani 0.50 1 d PG B 1
C149 C 0.8707(5) 0.7615(3) 0.8209(4) 0.091(6) Uani 0.50 1 d PG B 1
H149 H 0.8980 0.7225 0.8340 0.109 Uiso 0.50 1 calc PR B 1
C150 C 0.8086(5) 0.7759(4) 0.8575(3) 0.078(3) Uani 0.50 1 d PG B 1
H150 H 0.7936 0.7467 0.8956 0.094 Uiso 0.50 1 calc PR B 1
C151 C 0.7686(4) 0.8330(5) 0.8383(3) 0.078(3) Uani 0.50 1 d PG B 1
H151 H 0.7262 0.8428 0.8633 0.094 Uiso 0.50 1 calc PR B 1
C152 C 0.7906(5) 0.8756(4) 0.7826(4) 0.096(7) Uani 0.50 1 d PG B 1
H152 H 0.7632 0.9146 0.7695 0.115 Uiso 0.50 1 calc PR B 1
C153 C 0.8527(5) 0.8612(4) 0.7461(3) 0.079(5) Uani 0.50 1 d PG B 1
H153 H 0.8677 0.8904 0.7080 0.094 Uiso 0.50 1 calc PR B 1
C247 C 0.7705(14) 0.8768(10) 0.8132(13) 0.152(9) Uani 0.50 1 d P C 2
H24D H 0.7495 0.8524 0.8536 0.228 Uiso 0.50 1 calc PR C 2
H24E H 0.7309 0.8855 0.7868 0.228 Uiso 0.50 1 calc PR C 2
H24F H 0.7888 0.9164 0.8137 0.228 Uiso 0.50 1 calc PR C 2
C248 C 0.8286(6) 0.8439(5) 0.7935(5) 0.110(5) Uani 0.50 1 d PG C 2
C249 C 0.8558(7) 0.7842(5) 0.8238(4) 0.086(4) Uani 0.50 1 d PG C 2
H249 H 0.8330 0.7626 0.8629 0.103 Uiso 0.50 1 calc PR C 2
C250 C 0.9165(7) 0.7560(4) 0.7968(6) 0.146(9) Uani 0.50 1 d PG C 2
H250 H 0.9352 0.7152 0.8175 0.175 Uiso 0.50 1 calc PR C 2
C251 C 0.9499(6) 0.7876(6) 0.7396(6) 0.107(7) Uani 0.50 1 d PG C 2
H251 H 0.9914 0.7684 0.7212 0.128 Uiso 0.50 1 calc PR C 2
C252 C 0.9227(7) 0.8473(6) 0.7094(4) 0.109(4) Uani 0.50 1 d PG C 2
H252 H 0.9455 0.8689 0.6703 0.130 Uiso 0.50 1 calc PR C 2
C253 C 0.8620(7) 0.8755(4) 0.7363(5) 0.109(7) Uani 0.50 1 d PG C 2
H253 H 0.8433 0.9163 0.7156 0.131 Uiso 0.50 1 calc PR C 2
C154 C 0.6189(10) 0.9075(9) 0.4620(10) 0.114(6) Uani 0.50 1 d PD D 1
H15D H 0.6209 0.8738 0.4442 0.171 Uiso 0.50 1 calc PR D 1
H15E H 0.6369 0.8909 0.5012 0.171 Uiso 0.50 1 calc PR D 1
H15F H 0.6515 0.9413 0.4361 0.171 Uiso 0.50 1 calc PR D 1
C155 C 0.5382(10) 0.9329(7) 0.4688(7) 0.113(5) Uani 0.50 1 d PD D 1
H15G H 0.5200 0.9509 0.4294 0.136 Uiso 0.50 1 calc PR D 1
H15H H 0.5044 0.8988 0.4937 0.136 Uiso 0.50 1 calc PR D 1
C156 C 0.5373(11) 0.9818(7) 0.4975(7) 0.088(4) Uani 0.50 1 d PD . 1
H15I H 0.5769 1.0120 0.4747 0.106 Uiso 0.50 1 calc PR . 1
H15J H 0.5518 0.9618 0.5380 0.106 Uiso 0.50 1 calc PR . 1
C254 C 0.576(2) 0.9475(16) 0.5012(13) 0.191(12) Uani 0.50 1 d PD . 2
C255 C 0.507(2) 0.9637(19) 0.4773(16) 0.29(3) Uani 0.50 1 d PD . 2
H255 H 0.5066 0.9406 0.4504 0.348 Uiso 0.50 1 calc PR . 2
C256 C 0.4388(18) 0.9982(13) 0.4753(11) 0.220(16) Uani 0.50 1 d PD . 2
H256 H 0.3994 0.9869 0.4582 0.263 Uiso 0.50 1 calc PR . 2
C257 C 0.637(3) 0.912(3) 0.479(2) 0.22(4) Uani 0.25 1 d PD E 2
H25A H 0.6166 0.8819 0.4640 0.335 Uiso 0.25 1 calc PR E 2
H25B H 0.6682 0.8898 0.5104 0.335 Uiso 0.25 1 calc PR E 2
H25C H 0.6695 0.9410 0.4457 0.335 Uiso 0.25 1 calc PR E 2

loop_
_atom_site_aniso_label
_atom_site_aniso_U_11
_atom_site_aniso_U_22
_atom_site_aniso_U_33
_atom_site_aniso_U_23
_atom_site_aniso_U_13
_atom_site_aniso_U_12
Ca1 0.0458(4) 0.0641(4) 0.0488(4) -0.0231(3) -0.0079(3) 0.0036(3)
Ca2 0.0519(4) 0.0473(4) 0.0341(3) -0.0157(3) -0.0144(3) 0.0094(3)
Li1 0.056(3) 0.057(3) 0.040(3) -0.012(3) -0.012(2) -0.002(3)
Li2 0.050(3) 0.057(4) 0.063(4) -0.008(3) -0.008(3) 0.019(3)
Si1 0.0543(6) 0.0722(7) 0.0564(6) -0.0320(5) -0.0026(5) 0.0004(5)
Si2 0.0493(6) 0.1075(10) 0.0851(9) -0.0437(8) -0.0015(6) -0.0194(6)
Si3 0.1419(13) 0.0908(9) 0.0648(8) -0.0407(7) -0.0434(8) 0.0495(9)
Si4 0.0896(8) 0.0712(7) 0.0667(7) -0.0345(6) -0.0118(6) 0.0159(6)
Si5 0.0517(5) 0.0572(6) 0.0638(7) -0.0088(5) -0.0035(5) -0.0052(5)
Si6 0.0653(7) 0.0943(9) 0.0564(7) 0.0147(6) -0.0191(5) -0.0188(6)
Si7 0.0360(4) 0.0650(6) 0.0422(5) -0.0186(4) -0.0104(4) -0.0027(4)
Si8 0.0415(4) 0.0558(5) 0.0311(4) -0.0062(4) -0.0079(3) -0.0026(4)
Si9 0.0366(4) 0.0411(4) 0.0402(4) -0.0170(4) -0.0060(3) -0.0024(3)
Si10 0.0450(5) 0.0431(5) 0.0438(5) -0.0067(4) -0.0047(4) -0.0069(4)
Si11 0.0456(4) 0.0439(5) 0.0337(4) -0.0153(4) -0.0071(3) 0.0004(4)
Si12 0.0423(4) 0.0395(4) 0.0401(5) -0.0107(4) 0.0044(3) -0.0016(3)
N1 0.0390(13) 0.0511(15) 0.0327(13) -0.0121(11) -0.0062(10) 0.0058(11)
N2 0.0355(12) 0.0464(14) 0.0370(13) -0.0128(11) -0.0090(10) 0.0058(11)
N3 0.0469(14) 0.0376(13) 0.0370(13) -0.0075(11) -0.0032(11) -0.0132(11)
N4 0.0395(12) 0.0333(12) 0.0387(13) -0.0096(10) -0.0026(10) -0.0066(10)
N5 0.0370(13) 0.0511(15) 0.0427(14) -0.0158(12) -0.0031(11) -0.0035(11)
N6 0.0444(14) 0.0501(15) 0.0433(15) -0.0164(12) -0.0031(11) -0.0043(12)
N7 0.0392(12) 0.0376(13) 0.0257(11) -0.0077(10) -0.0034(9) -0.0015(10)
N8 0.0415(13) 0.0390(13) 0.0265(12) -0.0090(10) -0.0016(9) -0.0075(10)
N9 0.0446(15) 0.075(2) 0.0575(18) -0.0303(16) -0.0008(13) -0.0031(14)
N10 0.076(2) 0.071(2) 0.0551(18) -0.0303(16) -0.0112(16) 0.0180(17)
N11 0.0510(16) 0.0537(17) 0.0529(17) -0.0036(14) -0.0112(13) -0.0070(13)
N12 0.0382(13) 0.0535(15) 0.0318(13) -0.0106(11) -0.0068(10) -0.0017(11)
N13 0.0387(12) 0.0392(13) 0.0375(13) -0.0110(11) -0.0061(10) -0.0035(10)
N14 0.0407(13) 0.0414(13) 0.0317(12) -0.0106(11) -0.0010(10) -0.0002(11)
C1 0.0397(15) 0.0394(16) 0.0321(15) -0.0067(12) -0.0040(12) 0.0043(12)
C2 0.0507(18) 0.072(2) 0.0358(17) -0.0174(16) -0.0149(14) 0.0105(16)
C3 0.0478(18) 0.069(2) 0.0448(18) -0.0209(17) -0.0178(15) 0.0093(16)
C4 0.0424(16) 0.0562(19) 0.0292(15) -0.0073(14) -0.0027(12) 0.0042(14)
C5 0.0447(17) 0.062(2) 0.0375(17) -0.0172(15) 0.0026(13) 0.0035(15)
C6 0.052(2) 0.070(2) 0.053(2) -0.0161(18) 0.0104(16) 0.0050(18)
C7 0.049(2) 0.087(3) 0.055(2) -0.009(2) 0.0108(17) -0.006(2)
C8 0.056(2) 0.064(2) 0.054(2) -0.0007(18) 0.0011(17) -0.0087(18)
C9 0.0500(18) 0.058(2) 0.0360(17) -0.0023(15) -0.0058(14) -0.0007(16)
C10 0.0485(18) 0.060(2) 0.051(2) -0.0211(17) 0.0068(15) 0.0027(16)
C11 0.077(3) 0.068(3) 0.079(3) -0.030(2) -0.016(2) 0.005(2)
C12 0.067(2) 0.060(2) 0.059(2) -0.0201(19) -0.0007(18) 0.0081(18)
C13 0.065(2) 0.051(2) 0.049(2) -0.0023(16) -0.0117(17) -0.0016(17)
C14 0.098(3) 0.069(3) 0.067(3) 0.009(2) -0.015(2) 0.003(2)
C15 0.133(5) 0.082(3) 0.091(4) -0.037(3) -0.046(3) 0.023(3)
C16 0.0332(14) 0.0519(18) 0.0390(16) -0.0114(14) -0.0080(12) 0.0083(13)
C17 0.0404(16) 0.056(2) 0.0445(18) -0.0149(15) -0.0119(13) 0.0070(14)
C18 0.052(2) 0.073(2) 0.056(2) -0.029(2) -0.0070(17) 0.0166(18)
C19 0.050(2) 0.091(3) 0.051(2) -0.016(2) 0.0042(17) 0.008(2)
C20 0.0451(18) 0.074(3) 0.057(2) -0.0074(19) -0.0024(16) -0.0044(18)
C21 0.0413(17) 0.055(2) 0.0505(19) -0.0059(16) -0.0079(14) 0.0026(15)
C22 0.0488(18) 0.0492(19) 0.062(2) -0.0207(17) -0.0124(16) 0.0064(15)
C23 0.112(4) 0.071(3) 0.085(3) 0.010(3) -0.033(3) -0.020(3)
C24 0.113(4) 0.084(3) 0.111(4) -0.051(3) -0.014(3) -0.005(3)
C25 0.071(2) 0.053(2) 0.067(3) -0.0151(19) -0.004(2) -0.0031(18)
C26 0.106(4) 0.110(5) 0.175(7) -0.076(5) -0.005(4) -0.026(4)
C27 0.179(7) 0.076(3) 0.143(6) -0.035(4) -0.077(5) 0.056(4)
C28 0.0400(15) 0.0335(15) 0.0408(16) -0.0084(13) -0.0026(12) -0.0072(12)
C29 0.0606(19) 0.0430(17) 0.0361(16) -0.0094(14) -0.0050(14) -0.0158(15)
C30 0.0507(17) 0.0455(17) 0.0427(17) -0.0163(14) -0.0083(14) -0.0113(14)
C31 0.0499(17) 0.0436(17) 0.0358(16) -0.0050(13) -0.0021(13) -0.0197(14)
C32 0.055(2) 0.058(2) 0.055(2) -0.0157(17) 0.0037(16) -0.0164(17)
C33 0.053(2) 0.073(3) 0.072(3) -0.022(2) 0.0090(18) -0.0239(19)
C34 0.067(3) 0.080(3) 0.075(3) -0.022(2) 0.004(2) -0.040(2)
C35 0.072(2) 0.059(2) 0.054(2) -0.0175(18) -0.0053(18) -0.0297(19)
C36 0.0565(19) 0.0483(18) 0.0365(16) -0.0102(14) -0.0070(14) -0.0174(15)
C37 0.056(2) 0.067(3) 0.090(3) -0.030(2) 0.014(2) -0.0126(19)
C38 0.211(8) 0.074(4) 0.126(5) -0.024(4) -0.078(5) 0.032(4)
C39 0.117(4) 0.099(4) 0.114(4) -0.065(4) -0.028(3) 0.014(3)
C40 0.061(2) 0.0483(19) 0.057(2) -0.0208(16) -0.0090(16) -0.0135(16)
C41 0.107(4) 0.079(3) 0.051(2) -0.021(2) 0.005(2) 0.009(3)
C42 0.081(3) 0.077(3) 0.090(3) -0.004(3) -0.016(3) 0.006(2)
C43 0.0389(15) 0.0325(15) 0.0433(17) -0.0045(12) -0.0052(13) -0.0097(12)
C44 0.0507(18) 0.0370(17) 0.062(2) -0.0102(15) -0.0014(16) -0.0062(14)
C45 0.070(2) 0.0362(18) 0.075(3) -0.0041(17) -0.012(2) -0.0122(17)
C46 0.056(2) 0.056(2) 0.060(2) 0.0071(18) -0.0054(18) -0.0234(18)
C47 0.0454(18) 0.061(2) 0.0475(19) -0.0039(16) 0.0011(15) -0.0118(16)
C48 0.0373(15) 0.0437(17) 0.0405(16) -0.0066(13) -0.0062(12) -0.0053(13)
C49 0.091(3) 0.0377(19) 0.097(3) -0.022(2) 0.017(3) -0.001(2)
C50 0.169(6) 0.108(4) 0.092(4) -0.048(4) -0.002(4) 0.021(4)
C51 0.077(4) 0.322(13) 0.215(9) -0.155(9) -0.025(5) 0.089(6)
C52 0.0504(18) 0.0498(19) 0.0486(19) -0.0168(16) 0.0012(15) -0.0016(15)
C53 0.056(2) 0.077(3) 0.095(3) -0.044(3) -0.016(2) 0.012(2)
C54 0.067(2) 0.080(3) 0.095(3) -0.048(3) -0.018(2) -0.003(2)
C55 0.0387(15) 0.0491(17) 0.0367(16) -0.0157(14) 0.0003(12) -0.0103(13)
C56 0.054(2) 0.057(2) 0.060(2) -0.0260(18) 0.0015(17) -0.0037(17)
C57 0.0468(18) 0.061(2) 0.057(2) -0.0182(18) -0.0121(16) 0.0006(16)
C58 0.0463(17) 0.059(2) 0.0416(17) -0.0178(15) -0.0136(14) 0.0034(15)
C59 0.062(2) 0.057(2) 0.0408(18) -0.0084(16) -0.0031(16) 0.0002(17)
C60 0.094(3) 0.074(3) 0.0362(19) -0.0111(18) -0.0036(19) 0.003(2)
C61 0.101(3) 0.079(3) 0.046(2) -0.026(2) -0.022(2) 0.000(3)
C62 0.065(2) 0.084(3) 0.063(2) -0.034(2) -0.025(2) -0.003(2)
C63 0.0424(17) 0.071(2) 0.053(2) -0.0263(18) -0.0143(15) -0.0010(16)
C64 0.069(2) 0.059(2) 0.050(2) -0.0096(17) 0.0100(18) -0.0081(19)
C65 0.154(5) 0.076(3) 0.072(3) 0.005(3) 0.015(3) -0.035(3)
C66 0.067(3) 0.075(3) 0.115(4) -0.022(3) 0.003(3) -0.017(2)
C67 0.0445(19) 0.096(3) 0.081(3) -0.050(2) 0.0046(18) -0.026(2)
C68 0.063(3) 0.084(3) 0.182(6) -0.041(4) 0.024(3) -0.004(3)
C69 0.063(2) 0.087(3) 0.074(3) -0.019(2) -0.001(2) -0.004(2)
C70 0.0561(19) 0.056(2) 0.0436(18) -0.0260(16) -0.0029(15) 0.0044(16)
C71 0.069(2) 0.052(2) 0.0465(19) -0.0217(16) 0.0039(17) 0.0073(17)
C72 0.089(3) 0.064(2) 0.048(2) -0.0244(19) 0.0025(19) 0.007(2)
C73 0.104(3) 0.079(3) 0.046(2) -0.031(2) -0.019(2) 0.019(3)
C74 0.077(3) 0.072(3) 0.066(3) -0.039(2) -0.020(2) 0.002(2)
C75 0.064(2) 0.061(2) 0.050(2) -0.0285(18) -0.0082(17) -0.0052(17)
C76 0.082(3) 0.060(2) 0.062(2) -0.024(2) 0.020(2) -0.012(2)
C77 0.138(5) 0.075(3) 0.084(4) -0.014(3) 0.025(3) -0.022(3)
C78 0.073(3) 0.085(3) 0.113(4) -0.032(3) 0.016(3) -0.018(3)
C79 0.070(2) 0.076(3) 0.059(2) -0.022(2) -0.0124(19) -0.023(2)
C80 0.145(5) 0.072(3) 0.092(4) -0.006(3) -0.025(4) -0.025(3)
C81 0.081(3) 0.130(5) 0.098(4) -0.032(4) 0.009(3) -0.027(3)
C82 0.0454(15) 0.0362(15) 0.0285(14) -0.0111(12) -0.0006(12) -0.0050(12)
C83 0.0426(15) 0.0448(17) 0.0313(15) -0.0101(13) -0.0046(12) 0.0043(13)
C84 0.0441(16) 0.0456(17) 0.0289(14) -0.0043(13) -0.0080(12) -0.0011(13)
C85 0.0413(15) 0.0382(15) 0.0275(14) -0.0073(12) -0.0007(11) 0.0038(12)
C86 0.0505(17) 0.0420(16) 0.0295(14) -0.0094(13) -0.0048(13) 0.0033(13)
C87 0.069(2) 0.058(2) 0.0299(16) -0.0095(15) -0.0067(15) -0.0063(17)
C88 0.071(2) 0.060(2) 0.0270(16) -0.0023(15) 0.0037(15) -0.0066(18)
C89 0.0515(18) 0.054(2) 0.0386(17) -0.0039(15) 0.0026(14) -0.0067(15)
C90 0.0446(16) 0.0437(17) 0.0333(15) -0.0069(13) -0.0022(12) 0.0003(13)
C91 0.0514(18) 0.0546(19) 0.0341(16) -0.0106(14) -0.0093(13) -0.0043(15)
C92 0.124(4) 0.068(3) 0.066(3) -0.032(2) 0.020(3) -0.040(3)
C93 0.057(2) 0.082(3) 0.139(5) -0.027(3) -0.023(3) -0.004(2)
C94 0.059(2) 0.061(2) 0.0415(18) -0.0034(16) -0.0074(15) -0.0194(17)
C95 0.057(2) 0.086(3) 0.074(3) -0.011(2) -0.016(2) -0.011(2)
C96 0.087(3) 0.080(3) 0.061(2) -0.031(2) 0.007(2) -0.032(2)
C97 0.0470(16) 0.0418(16) 0.0274(14) -0.0119(12) 0.0002(12) -0.0042(13)
C98 0.0443(16) 0.0483(17) 0.0324(15) -0.0116(13) -0.0026(12) -0.0049(13)
C99 0.0455(17) 0.076(2) 0.0403(18) -0.0193(17) 0.0053(14) -0.0094(17)
C100 0.064(2) 0.090(3) 0.0408(19) -0.034(2) 0.0077(16) -0.007(2)
C101 0.058(2) 0.082(3) 0.0424(19) -0.0338(19) 0.0001(15) -0.0077(19)
C102 0.0496(18) 0.062(2) 0.0396(17) -0.0237(16) 0.0001(14) -0.0109(15)
C103 0.0469(17) 0.059(2) 0.0441(18) -0.0202(16) -0.0010(14) -0.0127(15)
C104 0.062(2) 0.064(2) 0.062(2) -0.0239(19) 0.0007(18) -0.0167(18)
C105 0.082(3) 0.077(3) 0.063(3) -0.017(2) -0.029(2) -0.013(2)
C106 0.061(2) 0.084(3) 0.051(2) -0.040(2) 0.0080(17) -0.029(2)
C107 0.111(4) 0.086(3) 0.067(3) -0.032(2) 0.013(3) -0.043(3)
C108 0.053(2) 0.127(4) 0.089(3) -0.059(3) -0.001(2) -0.014(2)
C109 0.068(2) 0.067(3) 0.092(3) -0.038(2) -0.005(2) -0.011(2)
C110 0.080(3) 0.105(4) 0.067(3) -0.043(3) -0.011(2) 0.008(3)
C111 0.073(3) 0.086(3) 0.072(3) -0.033(2) -0.003(2) 0.012(2)
C112 0.102(4) 0.270(10) 0.116(5) -0.079(6) 0.033(4) -0.100(6)
C113 0.074(3) 0.131(5) 0.212(8) -0.066(5) -0.064(4) 0.006(3)
C114 0.081(3) 0.092(3) 0.102(4) -0.031(3) -0.023(3) -0.027(3)
C115 0.088(3) 0.068(3) 0.084(3) -0.028(2) -0.015(2) 0.012(2)
C116 0.42(7) 0.24(4) 0.044(9) 0.027(15) 0.04(2) 0.23(4)
C117 0.16(2) 0.095(12) 0.16(2) -0.048(14) -0.116(19) 0.034(12)
C216 0.095(7) 0.099(7) 0.053(5) -0.016(5) 0.007(5) -0.014(6)
C217 0.085(7) 0.088(7) 0.082(7) -0.031(5) -0.030(6) 0.001(5)
C118 0.153(6) 0.107(4) 0.119(5) -0.068(4) -0.046(4) 0.014(4)
C119 0.132(5) 0.096(4) 0.109(4) -0.030(3) 0.024(4) 0.034(4)
C120 0.105(4) 0.080(3) 0.086(3) -0.030(3) -0.018(3) 0.020(3)
C121 0.103(4) 0.097(4) 0.068(3) 0.008(3) 0.000(3) -0.033(3)
C123 0.069(3) 0.092(4) 0.150(5) -0.048(4) 0.011(3) 0.000(3)
C124 0.059(2) 0.061(2) 0.095(3) -0.011(2) -0.009(2) -0.0122(19)
C125 0.115(19) 0.20(3) 0.049(11) -0.050(16) -0.014(10) -0.060(18)
C126 0.068(10) 0.095(12) 0.061(8) -0.003(9) -0.003(6) 0.028(8)
C225 0.108(14) 0.31(4) 0.050(7) 0.019(12) -0.019(8) -0.11(2)
C226 0.111(13) 0.149(19) 0.30(3) 0.15(2) -0.084(17) -0.016(12)
C127 0.081(3) 0.071(3) 0.064(3) 0.008(2) -0.011(2) -0.022(2)
C128 0.060(2) 0.078(3) 0.053(2) -0.0184(19) 0.0001(17) -0.027(2)
C129 0.051(2) 0.108(4) 0.127(4) -0.059(3) -0.040(3) 0.013(2)
C130 0.074(2) 0.071(2) 0.0416(19) -0.0211(18) -0.0134(17) -0.002(2)
C131 0.062(2) 0.065(2) 0.061(2) -0.0099(19) -0.0134(18) 0.0106(19)
C132 0.065(2) 0.078(3) 0.0345(18) -0.0070(17) -0.0068(16) -0.0142(19)
C133 0.058(2) 0.061(2) 0.0469(19) -0.0105(17) -0.0172(16) -0.0070(17)
C134 0.0431(16) 0.057(2) 0.0423(17) -0.0158(15) -0.0037(13) -0.0039(14)
C136 0.064(2) 0.061(2) 0.062(2) -0.0364(19) -0.0137(18) -0.0005(17)
C137 0.0414(17) 0.056(2) 0.060(2) -0.0182(17) -0.0073(15) 0.0000(15)
C138 0.066(2) 0.079(3) 0.052(2) -0.002(2) -0.0174(19) -0.002(2)
C139 0.140(5) 0.051(2) 0.083(3) -0.007(2) 0.004(3) -0.037(3)
C140 0.052(2) 0.114(4) 0.048(2) 0.003(2) 0.0046(17) -0.002(2)
C141 0.072(2) 0.055(2) 0.073(3) -0.030(2) -0.015(2) -0.0060(18)
C142 0.0417(16) 0.058(2) 0.0426(17) -0.0170(15) -0.0069(13) -0.0019(14)
C143 0.070(2) 0.079(3) 0.0401(19) -0.0229(18) -0.0163(17) 0.017(2)
C144 0.058(2) 0.086(3) 0.0452(19) -0.0340(19) 0.0069(16) -0.0178(19)
C145 0.0447(17) 0.074(2) 0.0404(18) -0.0136(17) 0.0004(14) -0.0039(16)
C146 0.065(3) 0.048(2) 0.120(4) -0.018(2) 0.005(2) 0.0086(19)
C147 0.075(10) 0.38(4) 0.30(3) -0.28(4) 0.040(13) -0.041(16)
C148 0.054(5) 0.093(7) 0.069(6) -0.037(6) -0.010(4) -0.028(5)
C149 0.139(14) 0.056(7) 0.084(10) -0.002(6) -0.068(10) -0.025(8)
C150 0.078(6) 0.095(8) 0.071(6) -0.034(6) -0.006(5) -0.026(6)
C151 0.055(5) 0.136(10) 0.062(6) -0.051(7) 0.004(4) -0.045(7)
C152 0.117(16) 0.069(8) 0.122(14) -0.037(9) -0.073(13) 0.003(9)
C153 0.125(12) 0.067(6) 0.039(6) 0.008(5) -0.023(6) -0.053(8)
C247 0.098(11) 0.131(16) 0.21(2) -0.019(17) -0.038(16) -0.043(11)
C248 0.101(10) 0.103(10) 0.155(15) -0.056(10) -0.076(10) 0.001(8)
C249 0.111(9) 0.068(8) 0.085(9) -0.012(7) -0.054(8) -0.021(7)
C250 0.21(2) 0.145(15) 0.097(13) -0.027(12) -0.061(15) -0.076(16)
C251 0.071(12) 0.128(13) 0.175(19) -0.113(14) -0.039(13) 0.003(8)
C252 0.119(10) 0.122(12) 0.098(9) -0.037(9) -0.029(8) -0.043(9)
C253 0.148(15) 0.097(10) 0.077(9) 0.012(8) -0.046(9) -0.077(12)
C154 0.138(13) 0.083(9) 0.112(14) -0.022(8) -0.027(10) 0.025(9)
C155 0.162(16) 0.095(10) 0.090(9) -0.032(7) -0.026(10) -0.016(10)
C156 0.107(9) 0.071(8) 0.074(8) -0.002(7) -0.014(8) -0.019(7)
C254 0.25(3) 0.17(2) 0.16(2) -0.077(18) -0.04(2) 0.05(2)
C255 0.32(6) 0.20(4) 0.21(4) 0.02(3) 0.15(4) 0.10(4)
C256 0.30(4) 0.24(3) 0.153(18) -0.081(19) -0.03(2) -0.15(3)
C257 0.39(10) 0.18(5) 0.09(3) 0.01(3) -0.08(4) -0.15(6)

loop_
_atom_type_symbol
_atom_type_description
_atom_type_scat_dispersion_real
_atom_type_scat_dispersion_imag
_atom_type_scat_source
C C 0.0033 0.0016 'International Tables Vol C Tables 4.2.6.8 and 6.1.1.4'
H H 0.0000 0.0000 'International Tables Vol C Tables 4.2.6.8 and 6.1.1.4'
N N 0.0061 0.0033 'International Tables Vol C Tables 4.2.6.8 and 6.1.1.4'
Si Si 0.0817 0.0704 'International Tables Vol C Tables 4.2.6.8 and 6.1.1.4'
Ca Ca 0.2262 0.3064 'International Tables Vol C Tables 4.2.6.8 and 6.1.1.4'
Li Li -0.0003 0.0001 'International Tables Vol C Tables 4.2.6.8 and 6.1.1.4'

loop_
_geom_angle_atom_site_label_1
_geom_angle_atom_site_label_2
_geom_angle_atom_site_label_3
_geom_angle
_geom_angle_site_symmetry_1
_geom_angle_site_symmetry_3
N9 Ca1 N11 119.67(11) . .
N9 Ca1 N10 120.23(11) . .
N11 Ca1 N10 120.07(12) . .
N9 Ca1 Si6 102.77(8) . .
N11 Ca1 Si6 26.98(7) . .
N10 Ca1 Si6 132.65(9) . .
N9 Ca1 Si3 104.86(9) . .
N11 Ca1 Si3 129.00(9) . .
N10 Ca1 Si3 26.64(9) . .
Si6 Ca1 Si3 152.20(4) . .
N9 Ca1 Si1 26.53(8) . .
N11 Ca1 Si1 100.26(8) . .
N10 Ca1 Si1 134.68(8) . .
Si6 Ca1 Si1 92.68(4) . .
Si3 Ca1 Si1 110.92(4) . .
N9 Ca1 Si2 25.70(8) . .
N11 Ca1 Si2 133.73(8) . .
N10 Ca1 Si2 102.73(9) . .
Si6 Ca1 Si2 109.22(4) . .
Si3 Ca1 Si2 97.11(4) . .
Si1 Ca1 Si2 52.22(3) . .
N9 Ca1 Si4 131.66(8) . .
N11 Ca1 Si4 104.39(9) . .
N10 Ca1 Si4 26.14(8) . .
Si6 Ca1 Si4 108.82(4) . .
Si3 Ca1 Si4 52.74(3) . .
Si1 Ca1 Si4 155.32(4) . .
Si2 Ca1 Si4 107.40(4) . .
N9 Ca1 Si5 131.79(8) . .
N11 Ca1 Si5 25.29(7) . .
N10 Ca1 Si5 102.96(9) . .
Si6 Ca1 Si5 52.26(3) . .
Si3 Ca1 Si5 105.02(4) . .
Si1 Ca1 Si5 106.39(3) . .
Si2 Ca1 Si5 154.24(4) . .
Si4 Ca1 Si5 96.55(3) . .
N12 Ca2 N13 119.58(9) . .
N12 Ca2 N14 119.58(9) . .
N13 Ca2 N14 120.83(9) . .
N12 Ca2 Si7 26.34(7) . .
N13 Ca2 Si7 100.52(6) . .
N14 Ca2 Si7 134.41(7) . .
N12 Ca2 Si12 102.20(7) . .
N13 Ca2 Si12 133.10(7) . .
N14 Ca2 Si12 26.53(6) . .
Si7 Ca2 Si12 109.84(3) . .
N12 Ca2 Si11 131.52(7) . .
N13 Ca2 Si11 104.14(6) . .
N14 Ca2 Si11 26.36(6) . .
Si7 Ca2 Si11 155.24(3) . .
Si12 Ca2 Si11 52.89(2) . .
N12 Ca2 Si8 26.30(7) . .
N13 Ca2 Si8 134.08(7) . .
N14 Ca2 Si8 101.08(6) . .
Si7 Ca2 Si8 52.64(2) . .
Si12 Ca2 Si8 92.79(3) . .
Si11 Ca2 Si8 106.45(3) . .
N12 Ca2 Si10 134.22(7) . .
N13 Ca2 Si10 26.20(6) . .
N14 Ca2 Si10 101.89(6) . .
Si7 Ca2 Si10 109.06(3) . .
Si12 Ca2 Si10 107.87(3) . .
Si11 Ca2 Si10 94.26(3) . .
Si8 Ca2 Si10 157.03(3) . .
N12 Ca2 Si9 101.62(7) . .
N13 Ca2 Si9 25.70(6) . .
N14 Ca2 Si9 134.80(7) . .
Si7 Ca2 Si9 90.79(2) . .
Si12 Ca2 Si9 156.06(3) . .
Si11 Ca2 Si9 110.69(3) . .
Si8 Ca2 Si9 109.77(3) . .
Si10 Ca2 Si9 51.90(2) . .
C28 Li1 C1 176.4(3) . .
C82 Li2 C55 177.7(4) . .
N9 Si1 C109 110.06(17) . .
N9 Si1 C111 114.31(19) . .
C109 Si1 C111 106.9(2) . .
N9 Si1 C110 114.0(2) . .
C109 Si1 C110 104.6(2) . .
C111 Si1 C110 106.2(2) . .
N9 Si1 Ca1 37.54(10) . .
C109 Si1 Ca1 73.28(13) . .
C111 Si1 Ca1 134.47(15) . .
C110 Si1 Ca1 117.91(15) . .
N9 Si2 C114 110.57(19) . .
N9 Si2 C113 114.7(3) . .
C114 Si2 C113 105.3(3) . .
N9 Si2 C112 112.6(2) . .
C114 Si2 C112 103.5(4) . .
C113 Si2 C112 109.4(4) . .
N9 Si2 Ca1 36.75(10) . .
C114 Si2 Ca1 74.31(16) . .
C113 Si2 Ca1 120.8(3) . .
C112 Si2 Ca1 128.6(3) . .
C116 Si3 N10 119.0(8) . .
C116 Si3 C217 75(2) . .
N10 Si3 C217 120.6(5) . .
C116 Si3 C115 120.6(18) . .
N10 Si3 C115 109.9(2) . .
C217 Si3 C115 107.6(4) . .
C116 Si3 C216 31(3) . .
N10 Si3 C216 112.7(5) . .
C217 Si3 C216 103.5(6) . .
C115 Si3 C216 100.5(5) . .
C116 Si3 C117 104(2) . .
N10 Si3 C117 98.2(7) . .
C217 Si3 C117 30.6(6) . .
C115 Si3 C117 100.0(5) . .
C216 Si3 C117 134.0(9) . .
C116 Si3 Ca1 146.9(17) . .
N10 Si3 Ca1 38.30(11) . .
C217 Si3 Ca1 133.9(5) . .
C115 Si3 Ca1 71.64(16) . .
C216 Si3 Ca1 122.2(4) . .
C117 Si3 Ca1 103.3(8) . .
N10 Si4 C119 114.5(2) . .
N10 Si4 C120 109.9(2) . .
C119 Si4 C120 106.9(3) . .
N10 Si4 C118 114.5(2) . .
C119 Si4 C118 104.9(3) . .
C120 Si4 C118 105.4(3) . .
N10 Si4 Ca1 37.41(11) . .
C119 Si4 Ca1 123.4(2) . .
C120 Si4 Ca1 72.74(16) . .
C118 Si4 Ca1 130.4(2) . .
N11 Si5 C124 114.34(19) . .
N11 Si5 C123 114.9(2) . .
C124 Si5 C123 106.8(2) . .
N11 Si5 C121 109.5(2) . .
C124 Si5 C121 104.4(2) . .
C123 Si5 C121 106.1(3) . .
N11 Si5 Ca1 36.07(10) . .
C124 Si5 Ca1 124.92(14) . .
C123 Si5 Ca1 127.09(19) . .
C121 Si5 Ca1 73.46(17) . .
N11 Si6 C226 116.9(10) . .
N11 Si6 C125 120.2(14) . .
C226 Si6 C125 91(2) . .
N11 Si6 C127 110.62(18) . .
C226 Si6 C127 109.2(9) . .
C125 Si6 C127 106.8(11) . .
N11 Si6 C225 108.7(11) . .
C226 Si6 C225 107.7(16) . .
C125 Si6 C225 17(3) . .
C127 Si6 C225 102.8(8) . .
N11 Si6 C126 111.7(6) . .
C226 Si6 C126 12.0(17) . .
C125 Si6 C126 103.1(17) . .
C127 Si6 C126 102.8(8) . .
C225 Si6 C126 119.5(14) . .
N11 Si6 Ca1 38.95(10) . .
C226 Si6 Ca1 133.5(13) . .
C125 Si6 Ca1 134.0(16) . .
C127 Si6 Ca1 71.68(14) . .
C225 Si6 Ca1 117.5(13) . .
C126 Si6 Ca1 122.4(6) . .
N12 Si7 C130 113.91(16) . .
N12 Si7 C128 110.05(15) . .
C130 Si7 C128 105.38(19) . .
N12 Si7 C129 114.58(18) . .
C130 Si7 C129 105.9(2) . .
C128 Si7 C129 106.4(2) . .
N12 Si7 Ca2 37.31(9) . .
C130 Si7 Ca2 117.31(13) . .
C128 Si7 Ca2 73.72(12) . .
C129 Si7 Ca2 135.34(16) . .
N12 Si8 C132 114.01(16) . .
N12 Si8 C131 114.25(16) . .
C132 Si8 C131 105.51(19) . .
N12 Si8 C133 110.01(15) . .
C132 Si8 C133 106.38(17) . .
C131 Si8 C133 106.08(19) . .
N12 Si8 Ca2 37.15(8) . .
C132 Si8 Ca2 134.15(14) . .
C131 Si8 Ca2 118.70(13) . .
C133 Si8 Ca2 73.73(11) . .
N13 Si9 C136 114.50(15) . .
N13 Si9 C134 109.72(14) . .
C136 Si9 C134 106.08(17) . .
N13 Si9 C137 113.60(15) . .
C136 Si9 C137 104.47(17) . .
C134 Si9 C137 107.98(16) . .
N13 Si9 Ca2 36.61(9) . .
C136 Si9 Ca2 119.19(12) . .
C134 Si9 Ca2 73.91(10) . .
C137 Si9 Ca2 134.24(12) . .
N13 Si10 C138 113.72(16) . .
N13 Si10 C140 110.11(16) . .
C138 Si10 C140 105.8(2) . .
N13 Si10 C139 114.02(19) . .
C138 Si10 C139 105.0(2) . .
C140 Si10 C139 107.7(3) . .
N13 Si10 Ca2 37.29(8) . .
C138 Si10 Ca2 113.67(14) . .
C140 Si10 Ca2 74.88(15) . .
C139 Si10 Ca2 139.06(18) . .
N14 Si11 C143 114.35(17) . .
N14 Si11 C142 109.45(13) . .
C143 Si11 C142 105.89(16) . .
N14 Si11 C141 114.78(16) . .
C143 Si11 C141 105.53(19) . .
C142 Si11 C141 106.16(18) . .
N14 Si11 Ca2 37.73(8) . .
C143 Si11 Ca2 121.98(14) . .
C142 Si11 Ca2 72.00(10) . .
C141 Si11 Ca2 131.39(13) . .
N14 Si12 C144 113.54(16) . .
N14 Si12 C145 109.66(14) . .
C144 Si12 C145 107.40(16) . .
N14 Si12 C146 114.38(17) . .
C144 Si12 C146 105.8(2) . .
C145 Si12 C146 105.6(2) . .
N14 Si12 Ca2 37.89(9) . .
C144 Si12 Ca2 130.74(14) . .
C145 Si12 Ca2 72.00(11) . .
C146 Si12 Ca2 122.14(17) . .
C1 N1 C2 111.9(3) . .
C1 N1 C4 125.4(2) . .
C2 N1 C4 122.5(3) . .
C1 N2 C3 112.2(3) . .
C1 N2 C16 124.6(2) . .
C3 N2 C16 123.1(2) . .
C28 N3 C29 112.7(2) . .
C28 N3 C31 125.3(3) . .
C29 N3 C31 121.9(2) . .
C28 N4 C30 112.3(2) . .
C28 N4 C43 124.2(2) . .
C30 N4 C43 123.5(2) . .
C55 N5 C57 112.6(3) . .
C55 N5 C58 126.3(3) . .
C57 N5 C58 121.2(3) . .
C55 N6 C56 112.4(3) . .
C55 N6 C70 124.2(3) . .
C56 N6 C70 123.4(3) . .
C82 N7 C83 112.8(2) . .
C82 N7 C85 125.1(2) . .
C83 N7 C85 122.0(2) . .
C82 N8 C84 112.8(2) . .
C82 N8 C97 124.9(2) . .
C84 N8 C97 122.1(2) . .
Si2 N9 Si1 126.47(18) . .
Si2 N9 Ca1 117.55(16) . .
Si1 N9 Ca1 115.93(15) . .
Si3 N10 Si4 128.3(2) . .
Si3 N10 Ca1 115.06(16) . .
Si4 N10 Ca1 116.45(17) . .
Si6 N11 Si5 127.24(18) . .
Si6 N11 Ca1 114.08(15) . .
Si5 N11 Ca1 118.64(15) . .
Si7 N12 Si8 127.09(15) . .
Si7 N12 Ca2 116.35(14) . .
Si8 N12 Ca2 116.55(13) . .
Si9 N13 Si10 125.79(15) . .
Si9 N13 Ca2 117.69(13) . .
Si10 N13 Ca2 116.50(13) . .
Si11 N14 Si12 128.49(15) . .
Si11 N14 Ca2 115.91(12) . .
Si12 N14 Ca2 115.58(13) . .
N2 C1 N1 102.5(2) . .
N2 C1 Li1 126.7(3) . .
N1 C1 Li1 130.8(3) . .
C3 C2 N1 106.5(3) . .
C3 C2 H2 126.7 . .
N1 C2 H2 126.7 . .
C2 C3 N2 106.9(3) . .
C2 C3 H3 126.5 . .
N2 C3 H3 126.5 . .
C9 C4 C5 123.8(3) . .
C9 C4 N1 117.7(3) . .
C5 C4 N1 118.4(3) . .
C6 C5 C4 116.8(3) . .
C6 C5 C10 120.7(3) . .
C4 C5 C10 122.5(3) . .
C7 C6 C5 121.3(4) . .
C7 C6 H6 119.3 . .
C5 C6 H6 119.3 . .
C6 C7 C8 119.9(3) . .
C6 C7 H7 120.1 . .
C8 C7 H7 120.1 . .
C7 C8 C9 121.6(4) . .
C7 C8 H8 119.2 . .
C9 C8 H8 119.2 . .
C4 C9 C8 116.6(3) . .
C4 C9 C13 122.7(3) . .
C8 C9 C13 120.7(3) . .
C12 C10 C5 112.8(3) . .
C12 C10 C11 110.1(3) . .
C5 C10 C11 110.2(3) . .
C12 C10 H10 107.9 . .
C5 C10 H10 107.9 . .
C11 C10 H10 107.9 . .
C10 C11 H11A 109.5 . .
C10 C11 H11B 109.5 . .
H11A C11 H11B 109.5 . .
C10 C11 H11C 109.5 . .
H11A C11 H11C 109.5 . .
H11B C11 H11C 109.5 . .
C10 C12 H12A 109.5 . .
C10 C12 H12B 109.5 . .
H12A C12 H12B 109.5 . .
C10 C12 H12C 109.5 . .
H12A C12 H12C 109.5 . .
H12B C12 H12C 109.5 . .
C9 C13 C15 111.8(3) . .
C9 C13 C14 110.8(3) . .
C15 C13 C14 110.7(4) . .
C9 C13 H13 107.8 . .
C15 C13 H13 107.8 . .
C14 C13 H13 107.8 . .
C13 C14 H14A 109.5 . .
C13 C14 H14B 109.5 . .
H14A C14 H14B 109.5 . .
C13 C14 H14C 109.5 . .
H14A C14 H14C 109.5 . .
H14B C14 H14C 109.5 . .
C13 C15 H15A 109.5 . .
C13 C15 H15B 109.5 . .
H15A C15 H15B 109.5 . .
C13 C15 H15C 109.5 . .
H15A C15 H15C 109.5 . .
H15B C15 H15C 109.5 . .
C21 C16 C17 123.0(3) . .
C21 C16 N2 118.8(3) . .
C17 C16 N2 118.0(3) . .
C18 C17 C16 116.6(3) . .
C18 C17 C22 121.0(3) . .
C16 C17 C22 122.4(3) . .
C19 C18 C17 121.6(4) . .
C19 C18 H18 119.2 . .
C17 C18 H18 119.2 . .
C18 C19 C20 120.6(3) . .
C18 C19 H19 119.7 . .
C20 C19 H19 119.7 . .
C19 C20 C21 120.9(4) . .
C19 C20 H20 119.5 . .
C21 C20 H20 119.5 . .
C20 C21 C16 117.2(3) . .
C20 C21 C25 120.1(3) . .
C16 C21 C25 122.7(3) . .
C23 C22 C24 108.0(4) . .
C23 C22 C17 110.8(3) . .
C24 C22 C17 112.0(3) . .
C23 C22 H22 108.6 . .
C24 C22 H22 108.6 . .
C17 C22 H22 108.6 . .
C22 C23 H23A 109.5 . .
C22 C23 H23B 109.5 . .
H23A C23 H23B 109.5 . .
C22 C23 H23C 109.5 . .
H23A C23 H23C 109.5 . .
H23B C23 H23C 109.5 . .
C22 C24 H24A 109.5 . .
C22 C24 H24B 109.5 . .
H24A C24 H24B 109.5 . .
C22 C24 H24C 109.5 . .
H24A C24 H24C 109.5 . .
H24B C24 H24C 109.5 . .
C26 C25 C21 112.5(4) . .
C26 C25 C27 110.7(5) . .
C21 C25 C27 109.7(4) . .
C26 C25 H25 107.9 . .
C21 C25 H25 107.9 . .
C27 C25 H25 107.9 . .
C25 C26 H26A 109.5 . .
C25 C26 H26B 109.5 . .
H26A C26 H26B 109.5 . .
C25 C26 H26C 109.5 . .
H26A C26 H26C 109.5 . .
H26B C26 H26C 109.5 . .
C25 C27 H27A 109.5 . .
C25 C27 H27B 109.5 . .
H27A C27 H27B 109.5 . .
C25 C27 H27C 109.5 . .
H27A C27 H27C 109.5 . .
H27B C27 H27C 109.5 . .
N3 C28 N4 102.1(2) . .
N3 C28 Li1 129.9(3) . .
N4 C28 Li1 127.9(3) . .
C30 C29 N3 106.1(3) . .
C30 C29 H29 126.9 . .
N3 C29 H29 126.9 . .
C29 C30 N4 106.8(3) . .
C29 C30 H30 126.6 . .
N4 C30 H30 126.6 . .
C32 C31 C36 123.5(3) . .
C32 C31 N3 117.8(3) . .
C36 C31 N3 118.6(3) . .
C31 C32 C33 117.2(3) . .
C31 C32 C37 122.7(3) . .
C33 C32 C37 120.0(3) . .
C34 C33 C32 120.7(4) . .
C34 C33 H33 119.7 . .
C32 C33 H33 119.7 . .
C33 C34 C35 121.2(3) . .
C33 C34 H34 119.4 . .
C35 C34 H34 119.4 . .
C34 C35 C36 120.6(4) . .
C34 C35 H35 119.7 . .
C36 C35 H35 119.7 . .
C35 C36 C31 116.8(3) . .
C35 C36 C40 120.5(3) . .
C31 C36 C40 122.7(3) . .
C38 C37 C32 112.1(4) . .
C38 C37 C39 110.7(5) . .
C32 C37 C39 111.6(4) . .
C38 C37 H37 107.4 . .
C32 C37 H37 107.4 . .
C39 C37 H37 107.4 . .
C37 C38 H38A 109.5 . .
C37 C38 H38B 109.5 . .
H38A C38 H38B 109.5 . .
C37 C38 H38C 109.5 . .
H38A C38 H38C 109.5 . .
H38B C38 H38C 109.5 . .
C37 C39 H39A 109.5 . .
C37 C39 H39B 109.5 . .
H39A C39 H39B 109.5 . .
C37 C39 H39C 109.5 . .
H39A C39 H39C 109.5 . .
H39B C39 H39C 109.5 . .
C36 C40 C41 110.7(3) . .
C36 C40 C42 112.7(3) . .
C41 C40 C42 109.1(4) . .
C36 C40 H40 108.1 . .
C41 C40 H40 108.1 . .
C42 C40 H40 108.1 . .
C40 C41 H41A 109.5 . .
C40 C41 H41B 109.5 . .
H41A C41 H41B 109.5 . .
C40 C41 H41C 109.5 . .
H41A C41 H41C 109.5 . .
H41B C41 H41C 109.5 . .
C40 C42 H42A 109.5 . .
C40 C42 H42B 109.5 . .
H42A C42 H42B 109.5 . .
C40 C42 H42C 109.5 . .
H42A C42 H42C 109.5 . .
H42B C42 H42C 109.5 . .
C48 C43 C44 123.1(3) . .
C48 C43 N4 117.8(3) . .
C44 C43 N4 119.0(3) . .
C45 C44 C43 117.2(3) . .
C45 C44 C49 120.9(3) . .
C43 C44 C49 122.0(3) . .
C46 C45 C44 120.9(3) . .
C46 C45 H45 119.6 . .
C44 C45 H45 119.6 . .
C47 C46 C45 120.7(3) . .
C47 C46 H46 119.6 . .
C45 C46 H46 119.6 . .
C46 C47 C48 121.2(3) . .
C46 C47 H47 119.4 . .
C48 C47 H47 119.4 . .
C43 C48 C47 116.8(3) . .
C43 C48 C52 121.8(3) . .
C47 C48 C52 121.4(3) . .
C51 C49 C44 110.5(5) . .
C51 C49 C50 111.3(5) . .
C44 C49 C50 111.3(4) . .
C51 C49 H49 107.9 . .
C44 C49 H49 107.9 . .
C50 C49 H49 107.9 . .
C49 C50 H50A 109.5 . .
C49 C50 H50B 109.5 . .
H50A C50 H50B 109.5 . .
C49 C50 H50C 109.5 . .
H50A C50 H50C 109.5 . .
H50B C50 H50C 109.5 . .
C49 C51 H51A 109.5 . .
C49 C51 H51B 109.5 . .
H51A C51 H51B 109.5 . .
C49 C51 H51C 109.5 . .
H51A C51 H51C 109.5 . .
H51B C51 H51C 109.5 . .
C48 C52 C53 113.0(3) . .
C48 C52 C54 111.2(3) . .
C53 C52 C54 110.7(3) . .
C48 C52 H52 107.2 . .
C53 C52 H52 107.2 . .
C54 C52 H52 107.2 . .
C52 C53 H53A 109.5 . .
C52 C53 H53B 109.5 . .
H53A C53 H53B 109.5 . .
C52 C53 H53C 109.5 . .
H53A C53 H53C 109.5 . .
H53B C53 H53C 109.5 . .
C52 C54 H54A 109.5 . .
C52 C54 H54B 109.5 . .
H54A C54 H54B 109.5 . .
C52 C54 H54C 109.5 . .
H54A C54 H54C 109.5 . .
H54B C54 H54C 109.5 . .
N6 C55 N5 102.2(3) . .
N6 C55 Li2 122.3(3) . .
N5 C55 Li2 135.2(3) . .
C57 C56 N6 107.2(3) . .
C57 C56 H56 126.4 . .
N6 C56 H56 126.4 . .
C56 C57 N5 105.7(3) . .
C56 C57 H57 127.2 . .
N5 C57 H57 127.2 . .
C59 C58 C63 123.5(3) . .
C59 C58 N5 117.9(3) . .
C63 C58 N5 118.4(3) . .
C60 C59 C58 116.3(4) . .
C60 C59 C64 122.8(3) . .
C58 C59 C64 120.9(3) . .
C61 C60 C59 121.6(4) . .
C61 C60 H60 119.2 . .
C59 C60 H60 119.2 . .
C62 C61 C60 120.2(4) . .
C62 C61 H61 119.9 . .
C60 C61 H61 119.9 . .
C61 C62 C63 121.7(4) . .
C61 C62 H62 119.1 . .
C63 C62 H62 119.1 . .
C62 C63 C58 116.6(3) . .
C62 C63 C67 122.0(3) . .
C58 C63 C67 121.4(3) . .
C66 C64 C59 110.5(3) . .
C66 C64 C65 110.7(4) . .
C59 C64 C65 111.6(4) . .
C66 C64 H64 108.0 . .
C59 C64 H64 108.0 . .
C65 C64 H64 108.0 . .
C64 C65 H65A 109.5 . .
C64 C65 H65B 109.5 . .
H65A C65 H65B 109.5 . .
C64 C65 H65C 109.5 . .
H65A C65 H65C 109.5 . .
H65B C65 H65C 109.5 . .
C64 C66 H66A 109.5 . .
C64 C66 H66B 109.5 . .
H66A C66 H66B 109.5 . .
C64 C66 H66C 109.5 . .
H66A C66 H66C 109.5 . .
H66B C66 H66C 109.5 . .
C68 C67 C69 109.5(3) . .
C68 C67 C63 110.7(4) . .
C69 C67 C63 113.3(3) . .
C68 C67 H67 107.7 . .
C69 C67 H67 107.7 . .
C63 C67 H67 107.7 . .
C67 C68 H68A 109.5 . .
C67 C68 H68B 109.5 . .
H68A C68 H68B 109.5 . .
C67 C68 H68C 109.5 . .
H68A C68 H68C 109.5 . .
H68B C68 H68C 109.5 . .
C67 C69 H69A 109.5 . .
C67 C69 H69B 109.5 . .
H69A C69 H69B 109.5 . .
C67 C69 H69C 109.5 . .
H69A C69 H69C 109.5 . .
H69B C69 H69C 109.5 . .
C75 C70 C71 124.0(3) . .
C75 C70 N6 118.1(3) . .
C71 C70 N6 117.9(3) . .
C72 C71 C70 116.5(4) . .
C72 C71 C76 121.6(4) . .
C70 C71 C76 121.9(3) . .
C73 C72 C71 120.7(4) . .
C73 C72 H72 119.6 . .
C71 C72 H72 119.6 . .
C72 C73 C74 121.8(4) . .
C72 C73 H73 119.1 . .
C74 C73 H73 119.1 . .
C73 C74 C75 120.6(4) . .
C73 C74 H74 119.7 . .
C75 C74 H74 119.7 . .
C74 C75 C70 116.3(4) . .
C74 C75 C79 120.8(3) . .
C70 C75 C79 122.9(3) . .
C77 C76 C71 114.7(4) . .
C77 C76 C78 107.7(4) . .
C71 C76 C78 112.1(3) . .
C77 C76 H76 107.3 . .
C71 C76 H76 107.3 . .
C78 C76 H76 107.3 . .
C76 C77 H77A 109.5 . .
C76 C77 H77B 109.5 . .
H77A C77 H77B 109.5 . .
C76 C77 H77C 109.5 . .
H77A C77 H77C 109.5 . .
H77B C77 H77C 109.5 . .
C76 C78 H78A 109.5 . .
C76 C78 H78B 109.5 . .
H78A C78 H78B 109.5 . .
C76 C78 H78C 109.5 . .
H78A C78 H78C 109.5 . .
H78B C78 H78C 109.5 . .
C75 C79 C81 111.5(4) . .
C75 C79 C80 110.5(4) . .
C81 C79 C80 111.1(4) . .
C75 C79 H79 107.9 . .
C81 C79 H79 107.9 . .
C80 C79 H79 107.9 . .
C79 C80 H80A 109.5 . .
C79 C80 H80B 109.5 . .
H80A C80 H80B 109.5 . .
C79 C80 H80C 109.5 . .
H80A C80 H80C 109.5 . .
H80B C80 H80C 109.5 . .
C79 C81 H81A 109.5 . .
C79 C81 H81B 109.5 . .
H81A C81 H81B 109.5 . .
C79 C81 H81C 109.5 . .
H81A C81 H81C 109.5 . .
H81B C81 H81C 109.5 . .
N8 C82 N7 101.7(2) . .
N8 C82 Li2 131.4(3) . .
N7 C82 Li2 126.1(3) . .
C84 C83 N7 105.9(3) . .
C84 C83 H83 127.0 . .
N7 C83 H83 127.0 . .
C83 C84 N8 106.8(3) . .
C83 C84 H84 126.6 . .
N8 C84 H84 126.6 . .
C86 C85 C90 124.2(3) . .
C86 C85 N7 117.9(3) . .
C90 C85 N7 117.8(3) . .
C85 C86 C87 116.4(3) . .
C85 C86 C91 122.5(3) . .
C87 C86 C91 121.1(3) . .
C88 C87 C86 120.8(3) . .
C88 C87 H87 119.6 . .
C86 C87 H87 119.6 . .
C89 C88 C87 121.3(3) . .
C89 C88 H88 119.4 . .
C87 C88 H88 119.4 . .
C88 C89 C90 120.4(3) . .
C88 C89 H89 119.8 . .
C90 C89 H89 119.8 . .
C85 C90 C89 116.9(3) . .
C85 C90 C94 121.8(3) . .
C89 C90 C94 121.3(3) . .
C93 C91 C86 111.3(3) . .
C93 C91 C92 110.4(4) . .
C86 C91 C92 112.1(3) . .
C93 C91 H91 107.6 . .
C86 C91 H91 107.6 . .
C92 C91 H91 107.6 . .
C91 C92 H92A 109.5 . .
C91 C92 H92B 109.5 . .
H92A C92 H92B 109.5 . .
C91 C92 H92C 109.5 . .
H92A C92 H92C 109.5 . .
H92B C92 H92C 109.5 . .
C91 C93 H93A 109.5 . .
C91 C93 H93B 109.5 . .
H93A C93 H93B 109.5 . .
C91 C93 H93C 109.5 . .
H93A C93 H93C 109.5 . .
H93B C93 H93C 109.5 . .
C90 C94 C96 111.3(3) . .
C90 C94 C95 112.3(3) . .
C96 C94 C95 110.4(3) . .
C90 C94 H94 107.5 . .
C96 C94 H94 107.5 . .
C95 C94 H94 107.5 . .
C94 C95 H95A 109.5 . .
C94 C95 H95B 109.5 . .
H95A C95 H95B 109.5 . .
C94 C95 H95C 109.5 . .
H95A C95 H95C 109.5 . .
H95B C95 H95C 109.5 . .
C94 C96 H96A 109.5 . .
C94 C96 H96B 109.5 . .
H96A C96 H96B 109.5 . .
C94 C96 H96C 109.5 . .
H96A C96 H96C 109.5 . .
H96B C96 H96C 109.5 . .
C98 C97 C102 123.0(3) . .
C98 C97 N8 119.3(3) . .
C102 C97 N8 117.6(3) . .
C99 C98 C97 117.5(3) . .
C99 C98 C103 120.6(3) . .
C97 C98 C103 121.9(3) . .
C98 C99 C100 120.8(3) . .
C98 C99 H99 119.6 . .
C100 C99 H99 119.6 . .
C101 C100 C99 120.2(3) . .
C101 C100 H100 119.9 . .
C99 C100 H100 119.9 . .
C100 C101 C102 121.5(3) . .
C100 C101 H101 119.3 . .
C102 C101 H101 119.3 . .
C101 C102 C97 116.9(3) . .
C101 C102 C106 119.7(3) . .
C97 C102 C106 123.3(3) . .
C104 C103 C98 112.6(3) . .
C104 C103 C105 109.3(3) . .
C98 C103 C105 111.3(3) . .
C104 C103 H103 107.8 . .
C98 C103 H103 107.8 . .
C105 C103 H103 107.8 . .
C103 C104 H10A 109.5 . .
C103 C104 H10B 109.5 . .
H10A C104 H10B 109.5 . .
C103 C104 H10C 109.5 . .
H10A C104 H10C 109.5 . .
H10B C104 H10C 109.5 . .
C103 C105 H10D 109.5 . .
C103 C105 H10E 109.5 . .
H10D C105 H10E 109.5 . .
C103 C105 H10F 109.5 . .
H10D C105 H10F 109.5 . .
H10E C105 H10F 109.5 . .
C107 C106 C102 111.3(3) . .
C107 C106 C108 111.9(4) . .
C102 C106 C108 110.1(3) . .
C107 C106 H106 107.7 . .
C102 C106 H106 107.7 . .
C108 C106 H106 107.7 . .
C106 C107 H10G 109.5 . .
C106 C107 H10H 109.5 . .
H10G C107 H10H 109.5 . .
C106 C107 H10I 109.5 . .
H10G C107 H10I 109.5 . .
H10H C107 H10I 109.5 . .
C106 C108 H10J 109.5 . .
C106 C108 H10K 109.5 . .
H10J C108 H10K 109.5 . .
C106 C108 H10L 109.5 . .
H10J C108 H10L 109.5 . .
H10K C108 H10L 109.5 . .
Si1 C109 H10M 109.5 . .
Si1 C109 H10N 109.5 . .
H10M C109 H10N 109.5 . .
Si1 C109 H10O 109.5 . .
H10M C109 H10O 109.5 . .
H10N C109 H10O 109.5 . .
Si1 C110 H11D 109.5 . .
Si1 C110 H11E 109.5 . .
H11D C110 H11E 109.5 . .
Si1 C110 H11F 109.5 . .
H11D C110 H11F 109.5 . .
H11E C110 H11F 109.5 . .
Si1 C111 H11G 109.5 . .
Si1 C111 H11H 109.5 . .
H11G C111 H11H 109.5 . .
Si1 C111 H11I 109.5 . .
H11G C111 H11I 109.5 . .
H11H C111 H11I 109.5 . .
Si2 C112 H11J 109.5 . .
Si2 C112 H11K 109.5 . .
H11J C112 H11K 109.5 . .
Si2 C112 H11L 109.5 . .
H11J C112 H11L 109.5 . .
H11K C112 H11L 109.5 . .
Si2 C113 H11M 109.5 . .
Si2 C113 H11N 109.5 . .
H11M C113 H11N 109.5 . .
Si2 C113 H11O 109.5 . .
H11M C113 H11O 109.5 . .
H11N C113 H11O 109.5 . .
Si2 C114 H11P 109.5 . .
Si2 C114 H11Q 109.5 . .
H11P C114 H11Q 109.5 . .
Si2 C114 H11R 109.5 . .
H11P C114 H11R 109.5 . .
H11Q C114 H11R 109.5 . .
Si3 C115 H11S 109.5 . .
Si3 C115 H11T 109.5 . .
H11S C115 H11T 109.5 . .
Si3 C115 H11U 109.5 . .
H11S C115 H11U 109.5 . .
H11T C115 H11U 109.5 . .
Si3 C116 H11V 109.5 . .
Si3 C116 H11W 109.5 . .
Si3 C116 H11X 109.5 . .
Si3 C117 H11Y 109.5 . .
Si3 C117 H11Z 109.5 . .
Si3 C117 H011 109.5 . .
Si3 C216 H21A 109.5 . .
Si3 C216 H21B 109.5 . .
H21A C216 H21B 109.5 . .
Si3 C216 H21C 109.5 . .
H21A C216 H21C 109.5 . .
H21B C216 H21C 109.5 . .
Si3 C217 H21D 109.5 . .
Si3 C217 H21E 109.5 . .
H21D C217 H21E 109.5 . .
Si3 C217 H21F 109.5 . .
H21D C217 H21F 109.5 . .
H21E C217 H21F 109.5 . .
Si4 C118 H01B 109.5 . .
Si4 C118 H01C 109.5 . .
H01B C118 H01C 109.5 . .
Si4 C118 H01D 109.5 . .
H01B C118 H01D 109.5 . .
H01C C118 H01D 109.5 . .
Si4 C119 H01E 109.5 . .
Si4 C119 H01F 109.5 . .
H01E C119 H01F 109.5 . .
Si4 C119 H01G 109.5 . .
H01E C119 H01G 109.5 . .
H01F C119 H01G 109.5 . .
Si4 C120 H12D 109.5 . .
Si4 C120 H12E 109.5 . .
H12D C120 H12E 109.5 . .
Si4 C120 H12F 109.5 . .
H12D C120 H12F 109.5 . .
H12E C120 H12F 109.5 . .
Si5 C121 H12G 109.5 . .
Si5 C121 H12H 109.5 . .
H12G C121 H12H 109.5 . .
Si5 C121 H12I 109.5 . .
H12G C121 H12I 109.5 . .
H12H C121 H12I 109.5 . .
Si5 C123 H12J 109.5 . .
Si5 C123 H12K 109.5 . .
H12J C123 H12K 109.5 . .
Si5 C123 H12L 109.5 . .
H12J C123 H12L 109.5 . .
H12K C123 H12L 109.5 . .
Si5 C124 H12M 109.5 . .
Si5 C124 H12N 109.5 . .
H12M C124 H12N 109.5 . .
Si5 C124 H12O 109.5 . .
H12M C124 H12O 109.5 . .
H12N C124 H12O 109.5 . .
Si6 C125 H12P 109.5 . .
Si6 C125 H12Q 109.5 . .
Si6 C125 H12R 109.5 . .
Si6 C126 H12S 109.5 . .
Si6 C126 H12T 109.5 . .
Si6 C126 H12U 109.5 . .
Si6 C225 H22A 109.5 . .
Si6 C225 H22B 109.5 . .
H22A C225 H22B 109.5 . .
Si6 C225 H22C 109.5 . .
H22A C225 H22C 109.5 . .
H22B C225 H22C 109.5 . .
Si6 C226 H22D 109.5 . .
Si6 C226 H22E 109.5 . .
H22D C226 H22E 109.5 . .
Si6 C226 H22F 109.5 . .
H22D C226 H22F 109.5 . .
H22E C226 H22F 109.5 . .
Si6 C127 H12V 109.5 . .
Si6 C127 H12W 109.5 . .
H12V C127 H12W 109.5 . .
Si6 C127 H12X 109.5 . .
H12V C127 H12X 109.5 . .
H12W C127 H12X 109.5 . .
Si7 C128 H12Y 109.5 . .
Si7 C128 H12Z 109.5 . .
H12Y C128 H12Z 109.5 . .
Si7 C128 H012 109.5 . .
H12Y C128 H012 109.5 . .
H12Z C128 H012 109.5 . .
Si7 C129 H21G 109.5 . .
Si7 C129 H21H 109.5 . .
H21G C129 H21H 109.5 . .
Si7 C129 H21I 109.5 . .
H21G C129 H21I 109.5 . .
H21H C129 H21I 109.5 . .
Si7 C130 H13A 109.5 . .
Si7 C130 H13B 109.5 . .
H13A C130 H13B 109.5 . .
Si7 C130 H13C 109.5 . .
H13A C130 H13C 109.5 . .
H13B C130 H13C 109.5 . .
Si8 C131 H13D 109.5 . .
Si8 C131 H13E 109.5 . .
H13D C131 H13E 109.5 . .
Si8 C131 H13F 109.5 . .
H13D C131 H13F 109.5 . .
H13E C131 H13F 109.5 . .
Si8 C132 H13G 109.5 . .
Si8 C132 H13H 109.5 . .
H13G C132 H13H 109.5 . .
Si8 C132 H13I 109.5 . .
H13G C132 H13I 109.5 . .
H13H C132 H13I 109.5 . .
Si8 C133 H13J 109.5 . .
Si8 C133 H13K 109.5 . .
H13J C133 H13K 109.5 . .
Si8 C133 H13L 109.5 . .
H13J C133 H13L 109.5 . .
H13K C133 H13L 109.5 . .
Si9 C134 H13M 109.5 . .
Si9 C134 H13N 109.5 . .
H13M C134 H13N 109.5 . .
Si9 C134 H13O 109.5 . .
H13M C134 H13O 109.5 . .
H13N C134 H13O 109.5 . .
Si9 C136 H13P 109.5 . .
Si9 C136 H13Q 109.5 . .
H13P C136 H13Q 109.5 . .
Si9 C136 H13R 109.5 . .
H13P C136 H13R 109.5 . .
H13Q C136 H13R 109.5 . .
Si9 C137 H13S 109.5 . .
Si9 C137 H13T 109.5 . .
H13S C137 H13T 109.5 . .
Si9 C137 H13U 109.5 . .
H13S C137 H13U 109.5 . .
H13T C137 H13U 109.5 . .
Si10 C138 H13V 109.5 . .
Si10 C138 H13W 109.5 . .
H13V C138 H13W 109.5 . .
Si10 C138 H13X 109.5 . .
H13V C138 H13X 109.5 . .
H13W C138 H13X 109.5 . .
Si10 C139 H13Y 109.5 . .
Si10 C139 H13Z 109.5 . .
H13Y C139 H13Z 109.5 . .
Si10 C139 H013 109.5 . .
H13Y C139 H013 109.5 . .
H13Z C139 H013 109.5 . .
Si10 C140 H14D 109.5 . .
Si10 C140 H14E 109.5 . .
H14D C140 H14E 109.5 . .
Si10 C140 H14F 109.5 . .
H14D C140 H14F 109.5 . .
H14E C140 H14F 109.5 . .
Si11 C141 H14G 109.5 . .
Si11 C141 H14H 109.5 . .
H14G C141 H14H 109.5 . .
Si11 C141 H14I 109.5 . .
H14G C141 H14I 109.5 . .
H14H C141 H14I 109.5 . .
Si11 C142 H14J 109.5 . .
Si11 C142 H14K 109.5 . .
H14J C142 H14K 109.5 . .
Si11 C142 H14L 109.5 . .
H14J C142 H14L 109.5 . .
H14K C142 H14L 109.5 . .
Si11 C143 H14M 109.5 . .
Si11 C143 H14N 109.5 . .
H14M C143 H14N 109.5 . .
Si11 C143 H14O 109.5 . .
H14M C143 H14O 109.5 . .
H14N C143 H14O 109.5 . .
Si12 C144 H14P 109.5 . .
Si12 C144 H14Q 109.5 . .
H14P C144 H14Q 109.5 . .
Si12 C144 H14R 109.5 . .
H14P C144 H14R 109.5 . .
H14Q C144 H14R 109.5 . .
Si12 C145 H14S 109.5 . .
Si12 C145 H14T 109.5 . .
H14S C145 H14T 109.5 . .
Si12 C145 H14U 109.5 . .
H14S C145 H14U 109.5 . .
H14T C145 H14U 109.5 . .
Si12 C146 H14V 109.5 . .
Si12 C146 H14W 109.5 . .
H14V C146 H14W 109.5 . .
Si12 C146 H14X 109.5 . .
H14V C146 H14X 109.5 . .
H14W C146 H14X 109.5 . .
C149 C148 C153 120.0 . .
C149 C148 C147 112.4(15) . .
C153 C148 C147 127.5(15) . .
C148 C149 C150 120.0 . .
C148 C149 H149 120.0 . .
C150 C149 H149 120.0 . .
C151 C150 C149 120.0 . .
C151 C150 H150 120.0 . .
C149 C150 H150 120.0 . .
C152 C151 C150 120.0 . .
C152 C151 H151 120.0 . .
C150 C151 H151 120.0 . .
C151 C152 C153 120.0 . .
C151 C152 H152 120.0 . .
C153 C152 H152 120.0 . .
C152 C153 C148 120.0 . .
C152 C153 H153 120.0 . .
C148 C153 H153 120.0 . .
C248 C247 H24D 109.5 . .
C248 C247 H24E 109.5 . .
H24D C247 H24E 109.5 . .
C248 C247 H24F 109.5 . .
H24D C247 H24F 109.5 . .
H24E C247 H24F 109.5 . .
C247 C248 C249 126.9(14) . .
C247 C248 C253 113.1(14) . .
C249 C248 C253 120.0 . .
C250 C249 C248 120.0 . .
C250 C249 H249 120.0 . .
C248 C249 H249 120.0 . .
C249 C250 C251 120.0 . .
C249 C250 H250 120.0 . .
C251 C250 H250 120.0 . .
C252 C251 C250 120.0 . .
C252 C251 H251 120.0 . .
C250 C251 H251 120.0 . .
C251 C252 C253 120.0 . .
C251 C252 H252 120.0 . .
C253 C252 H252 120.0 . .
C252 C253 C248 120.0 . .
C252 C253 H253 120.0 . .
C248 C253 H253 120.0 . .
C155 C154 H15D 109.5 . .
C155 C154 H15E 109.5 . .
H15D C154 H15E 109.5 . .
C155 C154 H15F 109.5 . .
H15D C154 H15F 109.5 . .
H15E C154 H15F 109.5 . .
C156 C155 C154 107.8(15) . .
C156 C155 H15G 110.2 . .
C154 C155 H15G 110.2 . .
C156 C155 H15H 110.2 . .
C154 C155 H15H 110.2 . .
H15G C155 H15H 108.5 . .
C155 C156 C156 116.1(15) . 2_676
C155 C156 H15I 108.3 . .
C156 C156 H15I 108.3 2_676 .
C155 C156 H15J 108.3 . .
C156 C156 H15J 108.3 2_676 .
H15I C156 H15J 107.4 . .
C255 C254 C257 124(3) . .
C255 C254 C256 88(3) . 2_676
C257 C254 C256 141(4) . 2_676
C256 C255 C254 148(5) . .
C256 C255 C256 101(3) . 2_676
C254 C255 C256 48(3) . 2_676
C256 C255 H255 106.1 . .
C254 C255 H255 106.1 . .
C256 C255 H255 151.6 2_676 .
C255 C256 C254 123(3) . 2_676
C255 C256 C255 79(3) . 2_676
C254 C256 C255 44.0(12) 2_676 2_676
C255 C256 H256 118.5 . .
C254 C256 H256 118.5 2_676 .
C255 C256 H256 161.2 2_676 .
C254 C257 H25A 109.5 . .
C254 C257 H25B 109.5 . .
H25A C257 H25B 109.5 . .
C254 C257 H25C 109.5 . .
H25A C257 H25C 109.5 . .
H25B C257 H25C 109.5 . .

loop_
_geom_bond_atom_site_label_1
_geom_bond_atom_site_label_2
_geom_bond_distance
_geom_bond_site_symmetry_2
Ca1 N9 2.308(3) .
Ca1 N11 2.312(3) .
Ca1 N10 2.326(3) .
Ca1 Si6 3.3581(13) .
Ca1 Si3 3.3995(15) .
Ca1 Si1 3.4070(12) .
Ca1 Si2 3.4202(13) .
Ca1 Si4 3.4277(13) .
Ca1 Si5 3.4467(13) .
Ca2 N12 2.302(2) .
Ca2 N13 2.313(2) .
Ca2 N14 2.318(2) .
Ca2 Si7 3.4032(10) .
Ca2 Si12 3.4049(10) .
Ca2 Si11 3.4077(10) .
Ca2 Si8 3.4096(11) .
Ca2 Si10 3.4158(11) .
Ca2 Si9 3.4335(10) .
Li1 C28 2.128(6) .
Li1 C1 2.132(6) .
Li2 C82 2.167(6) .
Li2 C55 2.179(6) .
Si1 N9 1.692(3) .
Si1 C109 1.876(4) .
Si1 C111 1.877(4) .
Si1 C110 1.885(5) .
Si2 N9 1.673(3) .
Si2 C114 1.870(5) .
Si2 C113 1.872(6) .
Si2 C112 1.902(7) .
Si3 C116 1.61(2) .
Si3 N10 1.683(4) .
Si3 C217 1.779(9) .
Si3 C115 1.849(5) .
Si3 C216 2.024(11) .
Si3 C117 2.25(3) .
Si4 N10 1.687(3) .
Si4 C119 1.870(6) .
Si4 C120 1.876(5) .
Si4 C118 1.879(6) .
Si5 N11 1.678(3) .
Si5 C124 1.865(5) .
Si5 C123 1.873(5) .
Si5 C121 1.875(5) .
Si6 N11 1.669(3) .
Si6 C226 1.76(2) .
Si6 C125 1.85(2) .
Si6 C127 1.888(4) .
Si6 C225 1.96(3) .
Si6 C126 1.99(2) .
Si7 N12 1.685(3) .
Si7 C130 1.879(4) .
Si7 C128 1.883(4) .
Si7 C129 1.885(4) .
Si8 N12 1.689(3) .
Si8 C132 1.870(3) .
Si8 C131 1.881(4) .
Si8 C133 1.882(3) .
Si9 N13 1.681(3) .
Si9 C136 1.876(3) .
Si9 C134 1.876(3) .
Si9 C137 1.882(3) .
Si10 N13 1.686(3) .
Si10 C138 1.872(4) .
Si10 C140 1.875(4) .
Si10 C139 1.875(5) .
Si11 N14 1.682(3) .
Si11 C143 1.883(4) .
Si11 C142 1.883(3) .
Si11 C141 1.886(4) .
Si12 N14 1.686(2) .
Si12 C144 1.869(4) .
Si12 C145 1.873(4) .
Si12 C146 1.882(4) .
N1 C1 1.367(4) .
N1 C2 1.387(4) .
N1 C4 1.451(4) .
N2 C1 1.363(4) .
N2 C3 1.378(4) .
N2 C16 1.448(4) .
N3 C28 1.360(4) .
N3 C29 1.386(4) .
N3 C31 1.446(4) .
N4 C28 1.370(4) .
N4 C30 1.379(4) .
N4 C43 1.445(4) .
N5 C55 1.360(4) .
N5 C57 1.377(4) .
N5 C58 1.449(4) .
N6 C55 1.357(4) .
N6 C56 1.364(5) .
N6 C70 1.438(4) .
N7 C82 1.367(4) .
N7 C83 1.385(4) .
N7 C85 1.445(3) .
N8 C82 1.366(4) .
N8 C84 1.375(4) .
N8 C97 1.450(3) .
C2 C3 1.333(5) .
C2 H2 0.9500 .
C3 H3 0.9500 .
C4 C9 1.392(5) .
C4 C5 1.397(5) .
C5 C6 1.396(5) .
C5 C10 1.525(5) .
C6 C7 1.380(6) .
C6 H6 0.9500 .
C7 C8 1.383(6) .
C7 H7 0.9500 .
C8 C9 1.395(5) .
C8 H8 0.9500 .
C9 C13 1.513(5) .
C10 C12 1.524(5) .
C10 C11 1.539(6) .
C10 H10 1.0000 .
C11 H11A 0.9800 .
C11 H11B 0.9800 .
C11 H11C 0.9800 .
C12 H12A 0.9800 .
C12 H12B 0.9800 .
C12 H12C 0.9800 .
C13 C15 1.517(6) .
C13 C14 1.526(5) .
C13 H13 1.0000 .
C14 H14A 0.9800 .
C14 H14B 0.9800 .
C14 H14C 0.9800 .
C15 H15A 0.9800 .
C15 H15B 0.9800 .
C15 H15C 0.9800 .
C16 C21 1.397(5) .
C16 C17 1.402(5) .
C17 C18 1.392(5) .
C17 C22 1.521(5) .
C18 C19 1.370(6) .
C18 H18 0.9500 .
C19 C20 1.375(6) .
C19 H19 0.9500 .
C20 C21 1.394(5) .
C20 H20 0.9500 .
C21 C25 1.518(5) .
C22 C23 1.507(6) .
C22 C24 1.509(6) .
C22 H22 1.0000 .
C23 H23A 0.9800 .
C23 H23B 0.9800 .
C23 H23C 0.9800 .
C24 H24A 0.9800 .
C24 H24B 0.9800 .
C24 H24C 0.9800 .
C25 C26 1.513(7) .
C25 C27 1.523(7) .
C25 H25 1.0000 .
C26 H26A 0.9800 .
C26 H26B 0.9800 .
C26 H26C 0.9800 .
C27 H27A 0.9800 .
C27 H27B 0.9800 .
C27 H27C 0.9800 .
C29 C30 1.339(4) .
C29 H29 0.9500 .
C30 H30 0.9500 .
C31 C32 1.383(5) .
C31 C36 1.397(5) .
C32 C33 1.399(5) .
C32 C37 1.513(6) .
C33 C34 1.361(6) .
C33 H33 0.9500 .
C34 C35 1.379(6) .
C34 H34 0.9500 .
C35 C36 1.396(5) .
C35 H35 0.9500 .
C36 C40 1.504(5) .
C37 C38 1.484(7) .
C37 C39 1.527(7) .
C37 H37 1.0000 .
C38 H38A 0.9800 .
C38 H38B 0.9800 .
C38 H38C 0.9800 .
C39 H39A 0.9800 .
C39 H39B 0.9800 .
C39 H39C 0.9800 .
C40 C41 1.512(5) .
C40 C42 1.533(6) .
C40 H40 1.0000 .
C41 H41A 0.9800 .
C41 H41B 0.9800 .
C41 H41C 0.9800 .
C42 H42A 0.9800 .
C42 H42B 0.9800 .
C42 H42C 0.9800 .
C43 C48 1.388(4) .
C43 C44 1.394(4) .
C44 C45 1.389(5) .
C44 C49 1.512(5) .
C45 C46 1.373(6) .
C45 H45 0.9500 .
C46 C47 1.363(5) .
C46 H46 0.9500 .
C47 C48 1.396(4) .
C47 H47 0.9500 .
C48 C52 1.507(5) .
C49 C51 1.463(9) .
C49 C50 1.559(8) .
C49 H49 1.0000 .
C50 H50A 0.9800 .
C50 H50B 0.9800 .
C50 H50C 0.9800 .
C51 H51A 0.9800 .
C51 H51B 0.9800 .
C51 H51C 0.9800 .
C52 C53 1.523(5) .
C52 C54 1.528(5) .
C52 H52 1.0000 .
C53 H53A 0.9800 .
C53 H53B 0.9800 .
C53 H53C 0.9800 .
C54 H54A 0.9800 .
C54 H54B 0.9800 .
C54 H54C 0.9800 .
C56 C57 1.340(5) .
C56 H56 0.9500 .
C57 H57 0.9500 .
C58 C59 1.397(5) .
C58 C63 1.404(5) .
C59 C60 1.394(5) .
C59 C64 1.518(5) .
C60 C61 1.378(6) .
C60 H60 0.9500 .
C61 C62 1.368(6) .
C61 H61 0.9500 .
C62 C63 1.388(5) .
C62 H62 0.9500 .
C63 C67 1.532(5) .
C64 C66 1.512(6) .
C64 C65 1.543(6) .
C64 H64 1.0000 .
C65 H65A 0.9800 .
C65 H65B 0.9800 .
C65 H65C 0.9800 .
C66 H66A 0.9800 .
C66 H66B 0.9800 .
C66 H66C 0.9800 .
C67 C68 1.509(6) .
C67 C69 1.531(6) .
C67 H67 1.0000 .
C68 H68A 0.9800 .
C68 H68B 0.9800 .
C68 H68C 0.9800 .
C69 H69A 0.9800 .
C69 H69B 0.9800 .
C69 H69C 0.9800 .
C70 C75 1.399(5) .
C70 C71 1.404(5) .
C71 C72 1.382(5) .
C71 C76 1.520(6) .
C72 C73 1.372(6) .
C72 H72 0.9500 .
C73 C74 1.374(6) .
C73 H73 0.9500 .
C74 C75 1.390(5) .
C74 H74 0.9500 .
C75 C79 1.512(6) .
C76 C77 1.516(6) .
C76 C78 1.528(7) .
C76 H76 1.0000 .
C77 H77A 0.9800 .
C77 H77B 0.9800 .
C77 H77C 0.9800 .
C78 H78A 0.9800 .
C78 H78B 0.9800 .
C78 H78C 0.9800 .
C79 C81 1.512(7) .
C79 C80 1.544(7) .
C79 H79 1.0000 .
C80 H80A 0.9800 .
C80 H80B 0.9800 .
C80 H80C 0.9800 .
C81 H81A 0.9800 .
C81 H81B 0.9800 .
C81 H81C 0.9800 .
C83 C84 1.342(4) .
C83 H83 0.9500 .
C84 H84 0.9500 .
C85 C86 1.387(4) .
C85 C90 1.397(4) .
C86 C87 1.406(4) .
C86 C91 1.519(5) .
C87 C88 1.379(5) .
C87 H87 0.9500 .
C88 C89 1.374(5) .
C88 H88 0.9500 .
C89 C90 1.401(4) .
C89 H89 0.9500 .
C90 C94 1.518(5) .
C91 C93 1.515(5) .
C91 C92 1.522(5) .
C91 H91 1.0000 .
C92 H92A 0.9800 .
C92 H92B 0.9800 .
C92 H92C 0.9800 .
C93 H93A 0.9800 .
C93 H93B 0.9800 .
C93 H93C 0.9800 .
C94 C96 1.518(6) .
C94 C95 1.545(5) .
C94 H94 1.0000 .
C95 H95A 0.9800 .
C95 H95B 0.9800 .
C95 H95C 0.9800 .
C96 H96A 0.9800 .
C96 H96B 0.9800 .
C96 H96C 0.9800 .
C97 C98 1.387(4) .
C97 C102 1.401(4) .
C98 C99 1.385(4) .
C98 C103 1.519(4) .
C99 C100 1.390(5) .
C99 H99 0.9500 .
C100 C101 1.366(5) .
C100 H100 0.9500 .
C101 C102 1.390(4) .
C101 H101 0.9500 .
C102 C106 1.517(5) .
C103 C104 1.510(5) .
C103 C105 1.526(5) .
C103 H103 1.0000 .
C104 H10A 0.9800 .
C104 H10B 0.9800 .
C104 H10C 0.9800 .
C105 H10D 0.9800 .
C105 H10E 0.9800 .
C105 H10F 0.9800 .
C106 C107 1.513(6) .
C106 C108 1.532(6) .
C106 H106 1.0000 .
C107 H10G 0.9800 .
C107 H10H 0.9800 .
C107 H10I 0.9800 .
C108 H10J 0.9800 .
C108 H10K 0.9800 .
C108 H10L 0.9800 .
C109 H10M 0.9800 .
C109 H10N 0.9800 .
C109 H10O 0.9800 .
C110 H11D 0.9800 .
C110 H11E 0.9800 .
C110 H11F 0.9800 .
C111 H11G 0.9800 .
C111 H11H 0.9800 .
C111 H11I 0.9800 .
C112 H11J 0.9800 .
C112 H11K 0.9800 .
C112 H11L 0.9800 .
C113 H11M 0.9800 .
C113 H11N 0.9800 .
C113 H11O 0.9800 .
C114 H11P 0.9800 .
C114 H11Q 0.9800 .
C114 H11R 0.9800 .
C115 H11S 0.9800 .
C115 H11T 0.9800 .
C115 H11U 0.9800 .
C116 H11V 0.9800 .
C116 H11W 0.9800 .
C116 H11X 0.9800 .
C117 H11Y 0.9800 .
C117 H11Z 0.9800 .
C117 H011 0.9800 .
C216 H21A 0.9800 .
C216 H21B 0.9800 .
C216 H21C 0.9800 .
C217 H21D 0.9800 .
C217 H21E 0.9800 .
C217 H21F 0.9800 .
C118 H01B 0.9800 .
C118 H01C 0.9800 .
C118 H01D 0.9800 .
C119 H01E 0.9800 .
C119 H01F 0.9800 .
C119 H01G 0.9800 .
C120 H12D 0.9800 .
C120 H12E 0.9800 .
C120 H12F 0.9800 .
C121 H12G 0.9800 .
C121 H12H 0.9800 .
C121 H12I 0.9800 .
C123 H12J 0.9800 .
C123 H12K 0.9800 .
C123 H12L 0.9800 .
C124 H12M 0.9800 .
C124 H12N 0.9800 .
C124 H12O 0.9800 .
C125 H12P 0.9800 .
C125 H12Q 0.9800 .
C125 H12R 0.9800 .
C126 H12S 0.9800 .
C126 H12T 0.9800 .
C126 H12U 0.9800 .
C225 H22A 0.9800 .
C225 H22B 0.9800 .
C225 H22C 0.9800 .
C226 H22D 0.9800 .
C226 H22E 0.9800 .
C226 H22F 0.9800 .
C127 H12V 0.9800 .
C127 H12W 0.9800 .
C127 H12X 0.9800 .
C128 H12Y 0.9800 .
C128 H12Z 0.9800 .
C128 H012 0.9800 .
C129 H21G 0.9800 .
C129 H21H 0.9800 .
C129 H21I 0.9800 .
C130 H13A 0.9800 .
C130 H13B 0.9800 .
C130 H13C 0.9800 .
C131 H13D 0.9800 .
C131 H13E 0.9800 .
C131 H13F 0.9800 .
C132 H13G 0.9800 .
C132 H13H 0.9800 .
C132 H13I 0.9800 .
C133 H13J 0.9800 .
C133 H13K 0.9800 .
C133 H13L 0.9800 .
C134 H13M 0.9800 .
C134 H13N 0.9800 .
C134 H13O 0.9800 .
C136 H13P 0.9800 .
C136 H13Q 0.9800 .
C136 H13R 0.9800 .
C137 H13S 0.9800 .
C137 H13T 0.9800 .
C137 H13U 0.9800 .
C138 H13V 0.9800 .
C138 H13W 0.9800 .
C138 H13X 0.9800 .
C139 H13Y 0.9800 .
C139 H13Z 0.9800 .
C139 H013 0.9800 .
C140 H14D 0.9800 .
C140 H14E 0.9800 .
C140 H14F 0.9800 .
C141 H14G 0.9800 .
C141 H14H 0.9800 .
C141 H14I 0.9800 .
C142 H14J 0.9800 .
C142 H14K 0.9800 .
C142 H14L 0.9800 .
C143 H14M 0.9800 .
C143 H14N 0.9800 .
C143 H14O 0.9800 .
C144 H14P 0.9800 .
C144 H14Q 0.9800 .
C144 H14R 0.9800 .
C145 H14S 0.9800 .
C145 H14T 0.9800 .
C145 H14U 0.9800 .
C146 H14V 0.9800 .
C146 H14W 0.9800 .
C146 H14X 0.9800 .
C147 C148 1.59(2) .
C147 H14Y 0.9800 .
C147 H14Z 0.9800 .
C147 H014 0.9800 .
C148 C149 1.3900 .
C148 C153 1.3900 .
C149 C150 1.3900 .
C149 H149 0.9500 .
C150 C151 1.3900 .
C150 H150 0.9500 .
C151 C152 1.3900 .
C151 H151 0.9500 .
C152 C153 1.3900 .
C152 H152 0.9500 .
C153 H153 0.9500 .
C247 C248 1.34(3) .
C247 H24D 0.9800 .
C247 H24E 0.9800 .
C247 H24F 0.9800 .
C248 C249 1.3900 .
C248 C253 1.3900 .
C249 C250 1.3900 .
C249 H249 0.9500 .
C250 C251 1.3900 .
C250 H250 0.9500 .
C251 C252 1.3900 .
C251 H251 0.9500 .
C252 C253 1.3900 .
C252 H252 0.9500 .
C253 H253 0.9500 .
C154 C155 1.506(16) .
C154 H15D 0.9800 .
C154 H15E 0.9800 .
C154 H15F 0.9800 .
C155 C156 1.475(16) .
C155 H15G 0.9900 .
C155 H15H 0.9900 .
C156 C156 1.51(4) 2_676
C156 H15I 0.9900 .
C156 H15J 0.9900 .
C254 C255 1.40(2) .
C254 C257 1.45(2) .
C254 C256 1.50(4) 2_676
C255 C256 1.377(18) .
C255 H255 0.9500 .
C256 C254 1.50(4) 2_676
C256 H256 0.9500 .
C257 H25A 0.9800 .
C257 H25B 0.9800 .
C257 H25C 0.9800 .
